data_1570366
loop_
_publ_author_name
'Fan, Ji-Qiang'
'Cen, Kehui'
'Xu, Hua-Jun'
'Wang, Hai-Yang'
'Yang, Ying'
'Zhu, Ze-Min'
'Liu, Hao'
'Chen, Dengyu'
'Fan, Weigang'
'Li, Man-Bo'

_publ_section_title
;
 Photochemical synthesis of group 10 metal nanoclusters for
 electrocatalysis.
;
_journal_issue 47
_journal_name_full Nanoscale
_journal_page_first 19079
_journal_page_last 19084
_journal_paper_doi 10.1039/d3nr05328h
_journal_volume 15
_journal_year 2023
_chemical_formula_moiety 'C120 H100 Pd10 S20, C Cl2'
_chemical_formula_sum 'C121 H100 Cl2 Pd10 S20'
_chemical_formula_weight 3330.10
_space_group_crystal_system triclinic
_space_group_IT_number 2
_space_group_name_Hall '-P 1'
_space_group_name_H-M_alt 'P -1'
_atom_sites_solution_hydrogens geom
_audit_creation_date 2022-09-01
_audit_creation_method
;
Olex2 1.3
(compiled 2020.11.12 svn.r5f609507 for OlexSys, GUI svn.r6226)
;
_audit_update_record
;
2023-09-05 deposited with the CCDC.	2023-11-22 downloaded from the CCDC.
;
_cell_angle_alpha 64.679(4)
_cell_angle_beta 77.271(4)
_cell_angle_gamma 69.706(5)
_cell_formula_units_Z 1
_cell_length_a 15.8258(18)
_cell_length_b 16.279(2)
_cell_length_c 16.292(2)
_cell_measurement_reflns_used 9970
_cell_measurement_temperature 296.15
_cell_measurement_theta_max 27.55
_cell_measurement_theta_min 2.36
_cell_volume 3545.7(8)
_computing_molecular_graphics 'Olex2 1.3 (Dolomanov et al., 2009)'
_computing_publication_material 'Olex2 1.3 (Dolomanov et al., 2009)'
_computing_structure_refinement 'SHELXL 2018/3 (Sheldrick, 2015)'
_diffrn_ambient_temperature 296.15
_diffrn_measured_fraction_theta_full 0.993
_diffrn_measured_fraction_theta_max 0.988
_diffrn_measurement_device_type 'Bruker APEX-II CCD'
_diffrn_measurement_method '\f and \w scans'
_diffrn_radiation_monochromator graphite
_diffrn_radiation_type MoK\a
_diffrn_radiation_wavelength 0.71073
_diffrn_reflns_av_R_equivalents 0.0385
_diffrn_reflns_av_unetI/netI 0.0561
_diffrn_reflns_Laue_measured_fraction_full 0.993
_diffrn_reflns_Laue_measured_fraction_max 0.988
_diffrn_reflns_limit_h_max 20
_diffrn_reflns_limit_h_min -20
_diffrn_reflns_limit_k_max 21
_diffrn_reflns_limit_k_min -19
_diffrn_reflns_limit_l_max 21
_diffrn_reflns_limit_l_min -21
_diffrn_reflns_number 33637
_diffrn_reflns_point_group_measured_fraction_full 0.993
_diffrn_reflns_point_group_measured_fraction_max 0.988
_diffrn_reflns_theta_full 25.242
_diffrn_reflns_theta_max 27.602
_diffrn_reflns_theta_min 2.263
_diffrn_source_current 40.0
_diffrn_source_power 2.0
_diffrn_source_voltage 50.0
_diffrn_standards_number 0
_exptl_absorpt_coefficient_mu 1.609
_exptl_absorpt_correction_type none
_exptl_crystal_colour 'metallic reddish red'
_exptl_crystal_colour_lustre metallic
_exptl_crystal_colour_modifier reddish
_exptl_crystal_colour_primary red
_exptl_crystal_density_diffrn 1.560
_exptl_crystal_description needle
_exptl_crystal_F_000 1640
_exptl_crystal_size_max 0.3
_exptl_crystal_size_mid 0.2
_exptl_crystal_size_min 0.1
_refine_diff_density_max 2.508
_refine_diff_density_min -1.389
_refine_diff_density_rms 0.115
_refine_ls_extinction_method none
_refine_ls_goodness_of_fit_ref 1.029
_refine_ls_hydrogen_treatment constr
_refine_ls_matrix_type full
_refine_ls_number_parameters 676
_refine_ls_number_reflns 16254
_refine_ls_number_restraints 1430
_refine_ls_restrained_S_all 1.019
_refine_ls_R_factor_all 0.0600
_refine_ls_R_factor_gt 0.0434
_refine_ls_shift/su_max 0.001
_refine_ls_shift/su_mean 0.000
_refine_ls_structure_factor_coef Fsqd
_refine_ls_weighting_details 'w=1/[\s^2^(Fo^2^)+(0.0397P)^2^+7.7897P] where P=(Fo^2^+2Fc^2^)/3'
_refine_ls_weighting_scheme calc
_refine_ls_wR_factor_gt 0.1021
_refine_ls_wR_factor_ref 0.1110
_reflns_Friedel_coverage 0.000
_reflns_number_gt 12714
_reflns_number_total 16254
_reflns_threshold_expression 'I > 2\s(I)'
_cod_data_source_file d3nr05328h2.cif
_cod_data_source_block yy_sq_sq
_cod_depositor_comments 'Adding full bibliography for 1570364--1570367.cif.'
_cod_original_cell_volume 3545.6(8)
_cod_database_code 1570366
_shelx_shelxl_version_number 2018/3
_shelx_space_group_comment
;
The symmetry employed for this shelxl refinement is uniquely defined
by the following loop, which should always be used as a source of
symmetry information in preference to the above space-group names.
They are only intended as comments.
;
_shelx_estimated_absorpt_t_max 0.856
_shelx_estimated_absorpt_t_min 0.644
_olex2_refinement_description
;
1. Fixed Uiso
 At 1.2 times of:
  All C(H) groups
2. Restrained distances
 C2-C1 = C5-C6 = C6-C7
 1.37 with sigma of 0.02
 C2-C7
 1.38 with sigma of 0.02
 C1-C4 = C4-C5
 1.36 with sigma of 0.02
 C2-C6
 2.38 with sigma of 0.04
 C1-C5
 2.36 with sigma of 0.04
 C2-C4 = C4-C6 = C5-C7
 2.37 with sigma of 0.04
 C2-C1 \\sim C1-C4 \\sim C4-C5 \\sim C5-C6 \\sim C6-C7 \\sim C7-C2
 with sigma of 0.02
 C2-C6 \\sim C2-C4 \\sim C6-C4 \\sim C5-C1 \\sim C5-C7 \\sim C7-C1
 with sigma of 0.04
3. Restrained planarity
 C2, C1, C4, C5, C6, C7
 with sigma of 0.1
4. Uiso/Uaniso restraints and constraints
C2 \\sim C1 \\sim C4 \\sim C5 \\sim C6 \\sim C7: within 2A with sigma of 0.04
and sigma for terminal atoms of 0.08 within 2A
C00L \\sim C00N \\sim C00O \\sim C00P \\sim C00R \\sim C00S \\sim C00T \\sim
C00U \\sim C00V \\sim C00Y \\sim C00Z \\sim C010 \\sim C011 \\sim C012 \\sim
C014 \\sim C015 \\sim C016 \\sim C017 \\sim C019 \\sim C01A \\sim C01B \\sim
C01C \\sim C01D \\sim C01E \\sim C01F \\sim C01G \\sim C01H \\sim C01I \\sim
C01J \\sim C01K \\sim C01L \\sim C01M \\sim C01N \\sim C01O \\sim C01P \\sim
C01Q \\sim C01R \\sim C01S \\sim C01T \\sim C01U \\sim C01V \\sim C01W \\sim
C01X \\sim C01Z \\sim C020 \\sim C021 \\sim C029 \\sim C024 \\sim C02B \\sim
C025 \\sim C013 \\sim C022 \\sim C023 \\sim C3 \\sim C7 \\sim C6 \\sim C5 \\sim
C4 \\sim C1 \\sim C2 \\sim C6A \\sim C7A \\sim C2A \\sim C1A \\sim C4A \\sim
C5A \\sim C9: within 3.8A with sigma of 0.01 and sigma for terminal atoms of
0.02 within 3.8A
Uanis(C6) = Uanis(C7) = Uanis(C5A) = Uanis(C7A)
Uanis(C013) = Uanis(C025) = Uanis(C02B)
Uanis(C00Z) = Uanis(C9)
5. Rigid body (RIGU) restrains
 C2, C1, C4, C5, C6, C7
 with sigma for 1-2 distances of 0.004 and sigma for 1-3 distances of 0.004
6. Others
 Fixed Sof: C7(0.5) C6(0.5) H6(0.5) C5(0.5) H5(0.5) C4(0.5) H4(0.5) C1(0.5)
 H1(0.5) C2(0.5) H2(0.5) C6A(0.5) H6A(0.5) C7A(0.5) C2A(0.5) H2A(0.5) C1A(0.5)
 H1A(0.5) C4A(0.5) H4A(0.5) C5A(0.5) H5A(0.5) C9(0.5)
7.a Aromatic/amide H refined with riding coordinates:
 C00L(H00L), C00N(H00N), C00V(H00V), C00Z(H00Z), C010(H010), C011(H011),
 C012(H012), C014(H014), C015(H015), C016(H016), C017(H017), C019(H019),
 C01A(H01A), C01B(H01B), C01C(H01C), C01D(H01D), C01E(H01E), C01F(H01F),
 C01G(H01G), C01H(H01H), C01I(H01I), C01J(H01J), C01K(H01K), C01L(H01L),
 C01M(H01M), C01N(H01N), C01O(H01O), C01P(H01P), C01Q(H01Q), C01R(H01R),
 C01S(H01S), C01T(H01T), C01U(H01U), C01V(H01V), C01W(H01W), C01X(H01X),
 C01Z(H01Z), C020(H020), C021(H021), C029(H029), C024(H024), C02B(H02B),
 C025(H025), C022(H022), C023(H023), C6(H6), C5(H5), C4(H4), C1(H1), C2(H2),
 C6A(H6A), C2A(H2A), C1A(H1A), C4A(H4A), C5A(H5A)
7.b Fitted hexagon refined as free rotating group:
 C021(C029,C024,C02B,C025,C013), C7(C6,C5,C4,C1,C2), C6A(C7A,C2A,C1A,C4A,C5A)
;
_platon_squeeze_void_probe_radius 1.20
_olex2_submission_special_instructions 'No special instructions were received'

loop_
_space_group_symop_operation_xyz
'x, y, z'
'-x, -y, -z'

loop_
_atom_site_label
_atom_site_type_symbol
_atom_site_fract_x
_atom_site_fract_y
_atom_site_fract_z
_atom_site_U_iso_or_equiv
_atom_site_adp_type
_atom_site_occupancy
_atom_site_site_symmetry_order
_atom_site_calc_flag
_atom_site_refinement_flags_posn
_atom_site_refinement_flags_adp
_atom_site_refinement_flags_occupancy
_atom_site_disorder_assembly
_atom_site_disorder_group
Pd01 Pd 0.54424(2) 0.20678(2) 0.53509(2) 0.02863(8) Uani 1 1 d . . . . .
Pd02 Pd 0.35568(2) 0.22786(2) 0.68349(2) 0.02888(8) Uani 1 1 d . . . . .
Pd03 Pd 0.21219(2) 0.53631(3) 0.73437(2) 0.02998(8) Uani 1 1 d . . . . .
Pd04 Pd 0.20781(2) 0.33254(2) 0.78622(2) 0.02835(8) Uani 1 1 d . . . . .
Pd05 Pd 0.30994(2) 0.71596(3) 0.60211(2) 0.03076(9) Uani 1 1 d . . . . .
S006 S 0.38939(8) 0.27415(8) 0.52744(7) 0.0309(2) Uani 1 1 d . . . . .
S007 S 0.10045(8) 0.47838(9) 0.72290(7) 0.0319(2) Uani 1 1 d . . . . .
S008 S 0.50958(8) 0.20468(8) 0.68148(7) 0.0309(2) Uani 1 1 d . . . . .
S009 S 0.23168(8) 0.40520(8) 0.87246(7) 0.0315(2) Uani 1 1 d . . . . .
S00A S 0.33777(8) 0.58023(8) 0.73204(7) 0.0329(2) Uani 1 1 d . . . . .
S00B S 0.32543(8) 0.19377(8) 0.84044(7) 0.0314(2) Uani 1 1 d . . . . .
S00C S 0.70167(8) 0.14906(8) 0.53423(8) 0.0344(3) Uani 1 1 d . . . . .
S00D S 0.58327(8) 0.22173(9) 0.38434(7) 0.0342(3) Uani 1 1 d . . . . .
S00E S 0.20419(8) 0.65337(9) 0.58702(8) 0.0366(3) Uani 1 1 d . . . . .
S00F S 0.19827(8) 0.26231(9) 0.69210(8) 0.0364(3) Uani 1 1 d . . . . .
C00L C 0.4557(4) 0.3959(4) 0.3182(4) 0.0486(12) Uani 1 1 d . U . . .
H00L H 0.475724 0.414174 0.355552 0.058 Uiso 1 1 calc R U . . .
C00N C 0.4147(3) 0.3526(4) 0.8201(3) 0.0395(10) Uani 1 1 d . U . . .
H00N H 0.398104 0.366627 0.763240 0.047 Uiso 1 1 calc R U . . .
C00O C 0.5499(3) 0.0872(4) 0.7616(3) 0.0379(10) Uani 1 1 d . U . . .
C00P C 0.3204(3) 0.6151(4) 0.8252(3) 0.0364(10) Uani 1 1 d . U . . .
C00R C 0.3525(3) 0.2045(4) 0.4910(3) 0.0397(10) Uani 1 1 d . U . . .
C00S C 0.4957(4) 0.3075(4) 0.3157(3) 0.0426(11) Uani 1 1 d . U . . .
C00T C 0.7354(3) 0.1584(4) 0.6257(3) 0.0424(11) Uani 1 1 d . U . . .
C00U C 0.3488(3) 0.3637(3) 0.8884(3) 0.0352(9) Uani 1 1 d . U . . .
C00V C 0.7143(4) 0.2431(4) 0.6358(3) 0.0478(12) Uani 1 1 d . U . . .
H00V H 0.682669 0.298787 0.592444 0.057 Uiso 1 1 calc R U . . .
C00Y C 0.1570(4) 0.3487(4) 0.5870(3) 0.0484(12) Uani 1 1 d . U . . .
C00Z C 0.2866(4) 0.2518(5) 0.4301(4) 0.0543(11) Uani 1 1 d . U . . .
H00Z H 0.262395 0.317296 0.410851 0.065 Uiso 1 1 calc R U . . .
C010 C 0.5694(4) 0.0090(4) 0.7407(4) 0.0469(12) Uani 1 1 d . U . . .
H010 H 0.563522 0.016419 0.682148 0.056 Uiso 1 1 calc R U . . .
C011 C 0.2473(4) 0.6870(4) 0.8363(4) 0.0478(12) Uani 1 1 d . U . . .
H011 H 0.204641 0.719566 0.793553 0.057 Uiso 1 1 calc R U . . .
C012 C 0.3853(4) 0.5684(4) 0.8877(3) 0.0460(11) Uani 1 1 d . U . . .
H012 H 0.435848 0.520675 0.880249 0.055 Uiso 1 1 calc R U . . .
C014 C 0.2010(4) 0.0915(4) 0.9311(4) 0.0514(13) Uani 1 1 d . U . . .
H014 H 0.162984 0.145956 0.939672 0.062 Uiso 1 1 calc R U . . .
C015 C 0.5616(4) 0.0761(4) 0.8483(3) 0.0469(12) Uani 1 1 d . U . . .
H015 H 0.550448 0.129073 0.861913 0.056 Uiso 1 1 calc R U . . .
C016 C 0.3748(4) 0.3426(4) 0.9734(3) 0.0430(11) Uani 1 1 d . U . . .
H016 H 0.331297 0.350661 1.020242 0.052 Uiso 1 1 calc R U . . .
C017 C 0.5056(4) 0.3209(4) 0.8349(4) 0.0481(12) Uani 1 1 d . U . . .
H017 H 0.549725 0.313912 0.788145 0.058 Uiso 1 1 calc R U . . .
C019 C 0.1847(4) 0.4287(5) 0.5401(4) 0.0554(14) Uani 1 1 d . U . . .
H019 H 0.224870 0.441619 0.563664 0.066 Uiso 1 1 calc R U . . .
C01A C 0.3395(4) 0.0107(4) 0.8707(4) 0.0503(12) Uani 1 1 d . U . . .
H01A H 0.395614 0.010295 0.837841 0.060 Uiso 1 1 calc R U . . .
C01B C 0.5299(4) 0.2996(4) 0.9199(4) 0.0537(13) Uani 1 1 d . U . . .
H01B H 0.590713 0.278328 0.930356 0.064 Uiso 1 1 calc R U . . .
C01C C 0.0961(4) 0.3288(5) 0.5523(4) 0.0603(14) Uani 1 1 d . U . . .
H01C H 0.078269 0.273889 0.585292 0.072 Uiso 1 1 calc R U . . .
C01D C 0.4664(4) 0.2802(5) 0.2593(3) 0.0532(13) Uani 1 1 d . U . . .
H01D H 0.494352 0.220600 0.256954 0.064 Uiso 1 1 calc R U . . .
C01E C 0.5896(4) -0.0135(5) 0.9140(4) 0.0569(14) Uani 1 1 d . U . . .
H01E H 0.596514 -0.020884 0.972154 0.068 Uiso 1 1 calc R U . . .
C01F C 0.3876(4) 0.1078(4) 0.5184(4) 0.0554(13) Uani 1 1 d . U . . .
H01F H 0.431263 0.075137 0.560077 0.067 Uiso 1 1 calc R U . . .
C01G C 0.5980(4) -0.0816(4) 0.8074(4) 0.0557(14) Uani 1 1 d . U . . .
H01G H 0.610716 -0.134912 0.793876 0.067 Uiso 1 1 calc R U . . .
C01H C 0.4661(4) 0.3096(4) 0.9873(4) 0.0521(13) Uani 1 1 d . U . . .
H01H H 0.483349 0.294082 1.044378 0.063 Uiso 1 1 calc R U . . .
C01I C 0.3003(4) 0.6642(5) 0.9730(4) 0.0511(12) Uani 1 1 d . U . . .
H01I H 0.293475 0.680451 1.022746 0.061 Uiso 1 1 calc R U . . .
C01J C 0.7824(4) 0.0763(5) 0.6906(4) 0.0578(14) Uani 1 1 d . U . . .
H01J H 0.797137 0.018871 0.683977 0.069 Uiso 1 1 calc R U . . .
C01K C 0.3734(4) 0.5940(5) 0.9620(4) 0.0525(13) Uani 1 1 d . U . . .
H01K H 0.416172 0.562434 1.004645 0.063 Uiso 1 1 calc R U . . .
C01L C 0.2364(4) 0.7113(5) 0.9106(4) 0.0562(13) Uani 1 1 d . U . . .
H01L H 0.186217 0.759255 0.918253 0.067 Uiso 1 1 calc R U . . .
C01M C 0.3841(4) 0.4589(5) 0.2637(4) 0.0660(17) Uani 1 1 d . U . . .
H01M H 0.356166 0.519120 0.264534 0.079 Uiso 1 1 calc R U . . .
C01N C 0.2921(4) 0.1065(5) 0.4247(4) 0.0577(13) Uani 1 1 d . U . . .
H01N H 0.271320 0.073574 0.402641 0.069 Uiso 1 1 calc R U . . .
C01O C 0.6072(4) -0.0914(5) 0.8944(4) 0.0640(16) Uani 1 1 d . U . . .
H01O H 0.625603 -0.151636 0.939406 0.077 Uiso 1 1 calc R U . . .
C01P C 0.2303(4) -0.0713(5) 0.9577(4) 0.0585(14) Uani 1 1 d . U . . .
H01P H 0.212648 -0.126646 0.983974 0.070 Uiso 1 1 calc R U . . .
C01Q C 0.7403(4) 0.2455(5) 0.7114(4) 0.0588(14) Uani 1 1 d . U . . .
H01Q H 0.726633 0.302603 0.718475 0.071 Uiso 1 1 calc R U . . .
C01R C 0.1742(4) 0.0098(5) 0.9683(4) 0.0593(15) Uani 1 1 d . U . . .
H01R H 0.117939 0.009859 1.000729 0.071 Uiso 1 1 calc R U . . .
C01S C 0.0908(4) 0.4669(6) 0.4230(4) 0.0680(16) Uani 1 1 d . U . . .
H01S H 0.069864 0.506759 0.365979 0.082 Uiso 1 1 calc R U . . .
C01T C 0.3125(5) -0.0707(4) 0.9083(4) 0.0608(15) Uani 1 1 d . U . . .
H01T H 0.350081 -0.125433 0.900060 0.073 Uiso 1 1 calc R U . . .
C01U C 0.0629(5) 0.3898(5) 0.4701(4) 0.0663(15) Uani 1 1 d . U . . .
H01U H 0.021521 0.377644 0.447394 0.080 Uiso 1 1 calc R U . . .
C01V C 0.3581(5) 0.0589(5) 0.4844(5) 0.0636(14) Uani 1 1 d . U . . .
H01V H 0.383154 -0.006331 0.501917 0.076 Uiso 1 1 calc R U . . .
C01W C 0.2571(4) 0.2019(5) 0.3981(4) 0.0564(13) Uani 1 1 d . U . . .
H01W H 0.212451 0.233980 0.357541 0.068 Uiso 1 1 calc R U . . .
C01X C 0.3557(4) 0.4291(5) 0.2084(4) 0.0669(17) Uani 1 1 d . U . . .
H01X H 0.308587 0.470148 0.171982 0.080 Uiso 1 1 calc R U . . .
C01Z C 0.1507(5) 0.4908(5) 0.4557(4) 0.0692(18) Uani 1 1 d . U . . .
H01Z H 0.167178 0.546408 0.421973 0.083 Uiso 1 1 calc R U . . .
C020 C 0.3955(4) 0.3422(5) 0.2070(4) 0.0651(15) Uani 1 1 d . U . . .
H020 H 0.375028 0.323515 0.170281 0.078 Uiso 1 1 calc R U . . .
C021 C 0.0626(3) 0.7877(4) 0.4966(3) 0.091(2) Uani 1 1 d G U . . .
H021 H 0.089134 0.766333 0.449723 0.110 Uiso 1 1 calc R U . . .
C029 C -0.0151(3) 0.8641(4) 0.4838(3) 0.107(2) Uani 1 1 d G U . . .
H029 H -0.040535 0.893839 0.428256 0.128 Uiso 1 1 calc R U . . .
C024 C -0.0547(3) 0.8959(3) 0.5538(4) 0.094(2) Uani 1 1 d G U . . .
H024 H -0.106720 0.947035 0.545240 0.112 Uiso 1 1 calc R U . . .
C02B C -0.0167(3) 0.8514(4) 0.6368(3) 0.0881(12) Uani 1 1 d G U . . .
H02B H -0.043237 0.872726 0.683691 0.106 Uiso 1 1 calc R U . . .
C025 C 0.0610(3) 0.7750(4) 0.6497(3) 0.0881(12) Uani 1 1 d G U . . .
H025 H 0.086431 0.745220 0.705159 0.106 Uiso 1 1 calc R U . . .
C013 C 0.1006(3) 0.7431(4) 0.5796(4) 0.0881(12) Uani 1 1 d G U . . .
C022 C 0.7865(5) 0.1616(6) 0.7753(4) 0.0685(16) Uani 1 1 d . U . . .
H022 H 0.803239 0.162495 0.826170 0.082 Uiso 1 1 calc R U . . .
C023 C 0.8079(5) 0.0787(6) 0.7653(5) 0.0732(17) Uani 1 1 d . U . . .
H023 H 0.839650 0.023048 0.808605 0.088 Uiso 1 1 calc R U . . .
C3 C 0.2837(3) 0.0934(4) 0.8814(3) 0.0358(10) Uani 1 1 d . U . . .
C7 C 0.0091(4) 0.4877(5) 0.8111(4) 0.0460(8) Uani 0.5 1 d DG U P A 1
C6 C -0.0598(5) 0.5726(5) 0.7881(4) 0.0460(8) Uani 0.5 1 d DG U P A 1
H6 H -0.054907 0.622010 0.732384 0.055 Uiso 0.5 1 calc R U P A 1
C5 C -0.1362(4) 0.5836(5) 0.8483(5) 0.0539(19) Uani 0.5 1 d DG U P A 1
H5 H -0.182277 0.640416 0.832936 0.065 Uiso 0.5 1 calc R U P A 1
C4 C -0.1435(4) 0.5097(6) 0.9316(4) 0.053(2) Uani 0.5 1 d DG U P A 1
H4 H -0.194587 0.517114 0.971900 0.064 Uiso 0.5 1 calc R U P A 1
C1 C -0.0746(5) 0.4248(5) 0.9546(4) 0.0532(19) Uani 0.5 1 d DG U P A 1
H1 H -0.079528 0.375404 1.010313 0.064 Uiso 0.5 1 calc R U P A 1
C2 C 0.0017(4) 0.4138(4) 0.8944(5) 0.0467(17) Uani 0.5 1 d DG U P A 1
H2 H 0.047843 0.356996 0.909763 0.056 Uiso 0.5 1 calc R U P A 1
C6A C 0.0052(5) 0.5325(5) 0.8656(5) 0.0544(19) Uani 0.5 1 d G U P A -1
H6A H 0.041293 0.571576 0.853276 0.065 Uiso 0.5 1 calc R U P A -1
C7A C 0.0192(5) 0.4796(6) 0.8132(5) 0.0460(8) Uani 0.5 1 d G U P A -1
C2A C -0.0348(5) 0.4212(5) 0.8316(5) 0.0539(19) Uani 0.5 1 d G U P A -1
H2A H -0.025344 0.385781 0.796544 0.065 Uiso 0.5 1 calc R U P A -1
C1A C -0.1029(5) 0.4156(5) 0.9025(5) 0.058(2) Uani 0.5 1 d G U P A -1
H1A H -0.138988 0.376508 0.914808 0.070 Uiso 0.5 1 calc R U P A -1
C4A C -0.1169(5) 0.4685(6) 0.9549(5) 0.0514(19) Uani 0.5 1 d G U P A -1
H4A H -0.162493 0.464769 1.002307 0.062 Uiso 0.5 1 calc R U P A -1
C5A C -0.0629(5) 0.5269(5) 0.9365(5) 0.0460(8) Uani 0.5 1 d G U P A -1
H5A H -0.072354 0.562303 0.971543 0.055 Uiso 0.5 1 calc R U P A -1
Cl2 Cl 0.4130(2) 0.4841(2) 0.5412(2) 0.1299(10) Uani 1 1 d . . . . .
C9 C 0.5129(8) 0.4541(9) 0.5374(8) 0.0543(11) Uani 0.5 1 d . . P . .

loop_
_atom_site_aniso_label
_atom_site_aniso_U_11
_atom_site_aniso_U_22
_atom_site_aniso_U_33
_atom_site_aniso_U_23
_atom_site_aniso_U_13
_atom_site_aniso_U_12
Pd01 0.03329(18) 0.02655(17) 0.02441(15) -0.00832(13) -0.00886(13) -0.00462(14)
Pd02 0.03207(18) 0.02747(18) 0.02600(15) -0.01096(13) -0.01001(13) -0.00177(13)
Pd03 0.03290(18) 0.02932(18) 0.02684(15) -0.01077(14) -0.00996(13) -0.00338(14)
Pd04 0.03082(18) 0.02899(18) 0.02577(15) -0.01271(13) -0.00916(13) -0.00225(14)
Pd05 0.03288(18) 0.03013(19) 0.02590(15) -0.00952(14) -0.00773(13) -0.00350(14)
S006 0.0360(6) 0.0298(6) 0.0263(5) -0.0107(4) -0.0104(4) -0.0040(5)
S007 0.0294(6) 0.0351(6) 0.0295(5) -0.0149(5) -0.0088(4) -0.0003(5)
S008 0.0339(6) 0.0311(6) 0.0258(5) -0.0097(4) -0.0096(4) -0.0044(5)
S009 0.0376(6) 0.0313(6) 0.0256(5) -0.0125(4) -0.0097(4) -0.0036(5)
S00A 0.0375(6) 0.0308(6) 0.0290(5) -0.0089(5) -0.0116(4) -0.0062(5)
S00B 0.0348(6) 0.0295(6) 0.0296(5) -0.0113(4) -0.0109(4) -0.0037(5)
S00C 0.0361(6) 0.0285(6) 0.0325(5) -0.0090(5) -0.0104(5) -0.0008(5)
S00D 0.0386(6) 0.0347(6) 0.0293(5) -0.0144(5) -0.0078(4) -0.0050(5)
S00E 0.0420(7) 0.0361(7) 0.0297(5) -0.0093(5) -0.0141(5) -0.0064(5)
S00F 0.0346(6) 0.0413(7) 0.0382(6) -0.0224(5) -0.0139(5) -0.0006(5)
C00L 0.045(2) 0.051(3) 0.039(2) -0.008(2) -0.007(2) -0.012(2)
C00N 0.040(2) 0.038(2) 0.048(2) -0.021(2) -0.0169(19) -0.0048(19)
C00O 0.038(2) 0.035(2) 0.0351(19) -0.0086(17) -0.0132(17) -0.0037(18)
C00P 0.045(2) 0.039(2) 0.0286(19) -0.0106(18) -0.0066(17) -0.0181(19)
C00R 0.042(2) 0.043(2) 0.041(2) -0.0205(18) -0.0106(18) -0.0102(18)
C00S 0.042(2) 0.055(3) 0.0286(19) -0.0131(19) -0.0092(17) -0.012(2)
C00T 0.037(2) 0.052(3) 0.038(2) -0.014(2) -0.0150(18) -0.011(2)
C00U 0.043(2) 0.030(2) 0.039(2) -0.0134(17) -0.0164(17) -0.0087(17)
C00V 0.052(3) 0.056(3) 0.040(2) -0.019(2) -0.014(2) -0.014(2)
C00Y 0.048(2) 0.056(3) 0.039(2) -0.029(2) -0.0210(19) 0.012(2)
C00Z 0.055(2) 0.058(2) 0.0513(19) -0.0226(18) -0.0194(17) -0.0079(18)
C010 0.050(2) 0.039(2) 0.045(2) -0.012(2) -0.014(2) -0.004(2)
C011 0.052(3) 0.053(3) 0.042(2) -0.021(2) -0.012(2) -0.011(2)
C012 0.050(2) 0.051(2) 0.037(2) -0.0156(19) -0.0121(19) -0.013(2)
C014 0.058(3) 0.038(2) 0.053(3) -0.015(2) 0.001(2) -0.015(2)
C015 0.051(3) 0.043(2) 0.038(2) -0.010(2) -0.018(2) -0.003(2)
C016 0.051(2) 0.043(2) 0.038(2) -0.0167(19) -0.0205(19) -0.005(2)
C017 0.047(2) 0.044(2) 0.056(2) -0.023(2) -0.013(2) -0.006(2)
C019 0.056(3) 0.062(3) 0.040(2) -0.028(2) -0.018(2) 0.012(2)
C01A 0.053(3) 0.037(2) 0.055(2) -0.016(2) -0.004(2) -0.009(2)
C01B 0.048(3) 0.046(3) 0.066(3) -0.019(2) -0.027(2) -0.003(2)
C01C 0.056(3) 0.071(3) 0.053(2) -0.033(2) -0.025(2) 0.007(2)
C01D 0.055(3) 0.067(3) 0.039(2) -0.021(2) -0.012(2) -0.013(2)
C01E 0.060(3) 0.053(3) 0.040(2) -0.007(2) -0.020(2) -0.001(2)
C01F 0.056(3) 0.043(3) 0.070(3) -0.020(2) -0.025(2) -0.008(2)
C01G 0.062(3) 0.035(3) 0.058(3) -0.012(2) -0.013(2) -0.002(2)
C01H 0.053(3) 0.051(3) 0.053(2) -0.018(2) -0.030(2) -0.004(2)
C01I 0.063(3) 0.061(3) 0.040(2) -0.026(2) -0.002(2) -0.025(2)
C01J 0.060(3) 0.054(3) 0.055(2) -0.013(2) -0.025(2) -0.008(2)
C01K 0.060(3) 0.063(3) 0.038(2) -0.015(2) -0.015(2) -0.021(2)
C01L 0.062(3) 0.060(3) 0.052(3) -0.029(2) -0.007(2) -0.013(2)
C01M 0.051(3) 0.062(3) 0.053(3) 0.001(3) -0.009(2) -0.006(3)
C01N 0.058(3) 0.061(3) 0.071(3) -0.037(3) -0.014(2) -0.016(2)
C01O 0.062(3) 0.043(3) 0.056(3) 0.002(2) -0.015(2) 0.001(2)
C01P 0.067(3) 0.042(3) 0.062(3) -0.011(2) -0.006(3) -0.022(2)
C01Q 0.063(3) 0.070(3) 0.055(3) -0.030(2) -0.014(2) -0.018(3)
C01R 0.059(3) 0.051(3) 0.058(3) -0.014(2) 0.003(2) -0.019(2)
C01S 0.064(3) 0.080(3) 0.046(2) -0.027(2) -0.028(2) 0.014(3)
C01T 0.069(3) 0.038(3) 0.067(3) -0.016(2) -0.007(3) -0.011(2)
C01U 0.064(3) 0.075(3) 0.056(3) -0.032(3) -0.027(2) 0.007(3)
C01V 0.066(3) 0.047(3) 0.083(3) -0.032(3) -0.019(3) -0.006(2)
C01W 0.059(3) 0.062(3) 0.059(3) -0.031(2) -0.021(2) -0.011(2)
C01X 0.055(3) 0.078(3) 0.043(2) 0.000(3) -0.019(2) -0.011(3)
C01Z 0.065(3) 0.066(3) 0.049(3) -0.021(3) -0.010(2) 0.015(3)
C020 0.061(3) 0.080(3) 0.045(2) -0.017(2) -0.017(2) -0.010(3)
C021 0.066(3) 0.095(4) 0.100(4) -0.035(3) -0.050(3) 0.016(3)
C029 0.070(4) 0.104(4) 0.112(4) -0.023(4) -0.052(3) 0.019(3)
C024 0.058(3) 0.080(4) 0.116(4) -0.027(3) -0.037(3) 0.015(3)
C02B 0.066(2) 0.088(3) 0.104(3) -0.046(2) -0.043(2) 0.0193(19)
C025 0.066(2) 0.088(3) 0.104(3) -0.046(2) -0.043(2) 0.0193(19)
C013 0.066(2) 0.088(3) 0.104(3) -0.046(2) -0.043(2) 0.0193(19)
C022 0.070(3) 0.081(3) 0.058(3) -0.023(3) -0.028(3) -0.015(3)
C023 0.074(3) 0.076(3) 0.061(3) -0.015(3) -0.037(3) -0.006(3)
C3 0.044(2) 0.036(2) 0.0290(19) -0.0095(18) -0.0120(17) -0.0116(19)
C7 0.0391(17) 0.056(2) 0.0536(17) -0.0349(15) -0.0006(14) -0.0110(15)
C6 0.0391(17) 0.056(2) 0.0536(17) -0.0349(15) -0.0006(14) -0.0110(15)
C5 0.040(3) 0.059(3) 0.062(3) -0.032(3) 0.001(3) -0.006(3)
C4 0.043(3) 0.062(3) 0.057(3) -0.035(3) 0.003(3) -0.006(3)
C1 0.041(3) 0.063(3) 0.054(3) -0.030(3) 0.002(3) -0.008(3)
C2 0.036(3) 0.059(3) 0.050(3) -0.031(3) 0.000(3) -0.009(3)
C6A 0.043(3) 0.062(3) 0.061(3) -0.033(3) 0.003(3) -0.011(3)
C7A 0.0391(17) 0.056(2) 0.0536(17) -0.0349(15) -0.0006(14) -0.0110(15)
C2A 0.045(3) 0.060(3) 0.058(3) -0.031(3) 0.003(3) -0.010(3)
C1A 0.045(3) 0.064(3) 0.063(3) -0.029(3) 0.003(3) -0.012(3)
C4A 0.042(3) 0.058(3) 0.057(3) -0.032(3) 0.003(3) -0.010(3)
C5A 0.0391(17) 0.056(2) 0.0536(17) -0.0349(15) -0.0006(14) -0.0110(15)
Cl2 0.122(2) 0.100(2) 0.169(3) -0.0673(19) 0.0363(19) -0.0432(17)
C9 0.055(2) 0.058(2) 0.0513(19) -0.0226(18) -0.0194(17) -0.0079(18)

loop_
_atom_type_symbol
_atom_type_description
_atom_type_scat_dispersion_real
_atom_type_scat_dispersion_imag
_atom_type_scat_source
C C 0.0033 0.0016 'International Tables Vol C Tables 4.2.6.8 and 6.1.1.4'
H H 0.0000 0.0000 'International Tables Vol C Tables 4.2.6.8 and 6.1.1.4'
Cl Cl 0.1484 0.1585 'International Tables Vol C Tables 4.2.6.8 and 6.1.1.4'
Pd Pd -0.9988 1.0072 'International Tables Vol C Tables 4.2.6.8 and 6.1.1.4'
S S 0.1246 0.1234 'International Tables Vol C Tables 4.2.6.8 and 6.1.1.4'

loop_
_geom_angle_atom_site_label_1
_geom_angle_atom_site_label_2
_geom_angle_atom_site_label_3
_geom_angle
_geom_angle_site_symmetry_1
_geom_angle_site_symmetry_3
_geom_angle_publ_flag
S006 Pd01 Pd05 126.18(3) . 2_666 ?
S006 Pd01 S00C 175.84(4) . . ?
S006 Pd01 S00D 98.20(4) . . ?
S008 Pd01 Pd05 125.72(3) . 2_666 ?
S008 Pd01 S006 82.75(4) . . ?
S008 Pd01 S00C 99.21(4) . . ?
S008 Pd01 S00D 174.55(5) . . ?
S00C Pd01 Pd05 49.75(3) . 2_666 ?
S00D Pd01 Pd05 49.58(3) . 2_666 ?
S00D Pd01 S00C 79.51(4) . . ?
S006 Pd02 Pd04 128.16(3) . . ?
S006 Pd02 S008 82.57(4) . . ?
S006 Pd02 S00B 174.40(5) . . ?
S006 Pd02 S00F 100.23(4) . . ?
S008 Pd02 Pd04 124.99(3) . . ?
S008 Pd02 S00B 95.00(4) . . ?
S008 Pd02 S00F 174.23(5) . . ?
S00B Pd02 Pd04 49.62(3) . . ?
S00F Pd02 Pd04 49.40(3) . . ?
S00F Pd02 S00B 81.76(4) . . ?
S007 Pd03 Pd04 48.85(3) . . ?
S009 Pd03 Pd04 48.96(3) . . ?
S009 Pd03 S007 83.41(4) . . ?
S009 Pd03 S00E 172.37(5) . . ?
S00A Pd03 Pd04 125.65(3) . . ?
S00A Pd03 S007 170.89(5) . . ?
S00A Pd03 S009 97.29(4) . . ?
S00A Pd03 S00E 82.92(4) . . ?
S00E Pd03 Pd04 125.10(4) . . ?
S00E Pd03 S007 95.18(4) . . ?
Pd02 Pd04 Pd03 113.094(16) . . ?
S007 Pd04 Pd02 126.65(3) . . ?
S007 Pd04 Pd03 49.08(3) . . ?
S007 Pd04 S009 83.46(4) . . ?
S009 Pd04 Pd02 124.75(3) . . ?
S009 Pd04 Pd03 48.80(3) . . ?
S00B Pd04 Pd02 49.98(3) . . ?
S00B Pd04 Pd03 126.67(3) . . ?
S00B Pd04 S007 174.55(4) . . ?
S00B Pd04 S009 95.47(4) . . ?
S00F Pd04 Pd02 49.90(3) . . ?
S00F Pd04 Pd03 128.67(3) . . ?
S00F Pd04 S007 98.15(4) . . ?
S00F Pd04 S009 174.07(5) . . ?
S00F Pd04 S00B 82.39(4) . . ?
S00A Pd05 Pd01 124.50(3) . 2_666 ?
S00A Pd05 S00C 173.88(4) . 2_666 ?
S00A Pd05 S00D 96.93(4) . 2_666 ?
S00A Pd05 S00E 83.32(4) . . ?
S00C Pd05 Pd01 49.39(3) 2_666 2_666 ?
S00D Pd05 Pd01 49.08(3) 2_666 2_666 ?
S00D Pd05 S00C 78.90(4) 2_666 2_666 ?
S00E Pd05 Pd01 130.27(3) . 2_666 ?
S00E Pd05 S00C 100.79(4) . 2_666 ?
S00E Pd05 S00D 179.32(5) . 2_666 ?
Pd02 S006 Pd01 95.09(4) . . ?
C00R S006 Pd01 105.75(18) . . ?
C00R S006 Pd02 108.11(17) . . ?
Pd04 S007 Pd03 82.07(4) . . ?
C7 S007 Pd03 109.7(3) . . ?
C7 S007 Pd04 106.9(2) . . ?
C7A S007 Pd03 108.3(3) . . ?
C7A S007 Pd04 102.4(3) . . ?
C7A S007 C7 4.7(4) . . ?
Pd01 S008 Pd02 94.89(4) . . ?
C00O S008 Pd01 109.83(18) . . ?
C00O S008 Pd02 104.68(17) . . ?
Pd03 S009 Pd04 82.24(4) . . ?
C00U S009 Pd03 106.87(16) . . ?
C00U S009 Pd04 107.66(17) . . ?
Pd05 S00A Pd03 96.36(4) . . ?
C00P S00A Pd03 107.64(16) . . ?
C00P S00A Pd05 107.59(17) . . ?
Pd04 S00B Pd02 80.40(3) . . ?
C3 S00B Pd02 102.99(16) . . ?
C3 S00B Pd04 109.61(17) . . ?
Pd01 S00C Pd05 80.86(4) . 2_666 ?
C00T S00C Pd01 108.91(18) . . ?
C00T S00C Pd05 114.77(19) . 2_666 ?
Pd01 S00D Pd05 81.35(4) . 2_666 ?
C00S S00D Pd01 110.35(18) . . ?
C00S S00D Pd05 114.0(2) . 2_666 ?
Pd03 S00E Pd05 94.86(4) . . ?
C013 S00E Pd03 109.96(19) . . ?
C013 S00E Pd05 104.7(2) . . ?
Pd04 S00F Pd02 80.70(4) . . ?
C00Y S00F Pd02 110.1(2) . . ?
C00Y S00F Pd04 111.3(2) . . ?
C00S C00L H00L 120.2 . . ?
C00S C00L C01M 119.5(6) . . ?
C01M C00L H00L 120.2 . . ?
C00U C00N H00N 119.6 . . ?
C00U C00N C017 120.9(5) . . ?
C017 C00N H00N 119.6 . . ?
C010 C00O S008 122.4(4) . . ?
C010 C00O C015 120.1(5) . . ?
C015 C00O S008 117.5(4) . . ?
C011 C00P S00A 122.8(4) . . ?
C011 C00P C012 119.6(5) . . ?
C012 C00P S00A 117.6(4) . . ?
C00Z C00R S006 117.3(4) . . ?
C01F C00R S006 123.5(4) . . ?
C01F C00R C00Z 119.2(5) . . ?
C00L C00S S00D 123.0(4) . . ?
C00L C00S C01D 120.4(5) . . ?
C01D C00S S00D 116.5(5) . . ?
C00V C00T S00C 122.7(4) . . ?
C00V C00T C01J 119.3(5) . . ?
C01J C00T S00C 118.0(5) . . ?
C00N C00U S009 122.5(4) . . ?
C00N C00U C016 118.9(5) . . ?
C016 C00U S009 118.6(4) . . ?
C00T C00V H00V 120.0 . . ?
C00T C00V C01Q 120.1(6) . . ?
C01Q C00V H00V 120.0 . . ?
C019 C00Y S00F 122.6(4) . . ?
C019 C00Y C01C 121.4(5) . . ?
C01C C00Y S00F 116.0(5) . . ?
C00R C00Z H00Z 120.1 . . ?
C01W C00Z C00R 119.7(6) . . ?
C01W C00Z H00Z 120.1 . . ?
C00O C010 H010 120.1 . . ?
C00O C010 C01G 119.8(5) . . ?
C01G C010 H010 120.1 . . ?
C00P C011 H011 119.7 . . ?
C00P C011 C01L 120.7(5) . . ?
C01L C011 H011 119.7 . . ?
C00P C012 H012 120.5 . . ?
C00P C012 C01K 119.0(6) . . ?
C01K C012 H012 120.5 . . ?
C01R C014 H014 119.6 . . ?
C01R C014 C3 120.8(6) . . ?
C3 C014 H014 119.6 . . ?
C00O C015 H015 120.1 . . ?
C01E C015 C00O 119.8(6) . . ?
C01E C015 H015 120.1 . . ?
C00U C016 H016 120.3 . . ?
C01H C016 C00U 119.5(5) . . ?
C01H C016 H016 120.3 . . ?
C00N C017 H017 120.3 . . ?
C01B C017 C00N 119.3(6) . . ?
C01B C017 H017 120.3 . . ?
C00Y C019 H019 120.9 . . ?
C00Y C019 C01Z 118.1(6) . . ?
C01Z C019 H019 120.9 . . ?
C01T C01A H01A 119.7 . . ?
C01T C01A C3 120.6(6) . . ?
C3 C01A H01A 119.7 . . ?
C017 C01B H01B 119.9 . . ?
C01H C01B C017 120.3(5) . . ?
C01H C01B H01B 119.9 . . ?
C00Y C01C H01C 119.9 . . ?
C01U C01C C00Y 120.2(7) . . ?
C01U C01C H01C 119.9 . . ?
C00S C01D H01D 120.2 . . ?
C020 C01D C00S 119.5(7) . . ?
C020 C01D H01D 120.2 . . ?
C015 C01E H01E 119.7 . . ?
C01O C01E C015 120.5(6) . . ?
C01O C01E H01E 119.7 . . ?
C00R C01F H01F 119.9 . . ?
C00R C01F C01V 120.3(5) . . ?
C01V C01F H01F 119.9 . . ?
C010 C01G H01G 120.3 . . ?
C01O C01G C010 119.3(6) . . ?
C01O C01G H01G 120.3 . . ?
C016 C01H H01H 119.4 . . ?
C01B C01H C016 121.1(5) . . ?
C01B C01H H01H 119.4 . . ?
C01K C01I H01I 119.9 . . ?
C01K C01I C01L 120.2(5) . . ?
C01L C01I H01I 119.9 . . ?
C00T C01J H01J 119.7 . . ?
C00T C01J C023 120.6(7) . . ?
C023 C01J H01J 119.7 . . ?
C012 C01K H01K 119.5 . . ?
C01I C01K C012 121.0(5) . . ?
C01I C01K H01K 119.5 . . ?
C011 C01L H01L 120.2 . . ?
C01I C01L C011 119.6(6) . . ?
C01I C01L H01L 120.2 . . ?
C00L C01M H01M 120.6 . . ?
C01X C01M C00L 118.7(7) . . ?
C01X C01M H01M 120.6 . . ?
C01V C01N H01N 120.2 . . ?
C01W C01N H01N 120.2 . . ?
C01W C01N C01V 119.7(6) . . ?
C01E C01O C01G 120.4(5) . . ?
C01E C01O H01O 119.8 . . ?
C01G C01O H01O 119.8 . . ?
C01R C01P H01P 120.1 . . ?
C01R C01P C01T 119.8(6) . . ?
C01T C01P H01P 120.1 . . ?
C00V C01Q H01Q 120.6 . . ?
C022 C01Q C00V 118.9(7) . . ?
C022 C01Q H01Q 120.6 . . ?
C014 C01R H01R 119.9 . . ?
C01P C01R C014 120.2(6) . . ?
C01P C01R H01R 119.9 . . ?
C01U C01S H01S 118.5 . . ?
C01U C01S C01Z 122.9(6) . . ?
C01Z C01S H01S 118.5 . . ?
C01A C01T H01T 119.9 . . ?
C01P C01T C01A 120.2(6) . . ?
C01P C01T H01T 119.9 . . ?
C01C C01U H01U 120.5 . . ?
C01S C01U C01C 119.0(7) . . ?
C01S C01U H01U 120.5 . . ?
C01F C01V H01V 120.0 . . ?
C01N C01V C01F 120.0(6) . . ?
C01N C01V H01V 120.0 . . ?
C00Z C01W H01W 119.5 . . ?
C01N C01W C00Z 121.1(6) . . ?
C01N C01W H01W 119.5 . . ?
C01M C01X H01X 119.5 . . ?
C020 C01X C01M 121.0(6) . . ?
C020 C01X H01X 119.5 . . ?
C019 C01Z C01S 118.4(7) . . ?
C019 C01Z H01Z 120.8 . . ?
C01S C01Z H01Z 120.8 . . ?
C01D C020 H020 119.6 . . ?
C01X C020 C01D 120.9(7) . . ?
C01X C020 H020 119.6 . . ?
C029 C021 H021 120.0 . . ?
C029 C021 C013 120.0 . . ?
C013 C021 H021 120.0 . . ?
C021 C029 H029 120.0 . . ?
C024 C029 C021 120.0 . . ?
C024 C029 H029 120.0 . . ?
C029 C024 H024 120.0 . . ?
C02B C024 C029 120.0 . . ?
C02B C024 H024 120.0 . . ?
C024 C02B H02B 120.0 . . ?
C024 C02B C025 120.0 . . ?
C025 C02B H02B 120.0 . . ?
C02B C025 H025 120.0 . . ?
C02B C025 C013 120.0 . . ?
C013 C025 H025 120.0 . . ?
C021 C013 S00E 117.0(3) . . ?
C025 C013 S00E 122.7(3) . . ?
C025 C013 C021 120.0 . . ?
C01Q C022 H022 119.4 . . ?
C023 C022 C01Q 121.2(6) . . ?
C023 C022 H022 119.4 . . ?
C01J C023 H023 120.0 . . ?
C022 C023 C01J 119.9(6) . . ?
C022 C023 H023 120.0 . . ?
C014 C3 S00B 122.4(4) . . ?
C014 C3 C01A 118.3(5) . . ?
C01A C3 S00B 119.0(4) . . ?
C6 C7 S007 115.8(4) . . ?
C6 C7 C2 120.0 . . ?
C2 C7 S007 124.0(4) . . ?
C6A C7 S007 122.3(5) . . ?
C6A C7 C6 70.2(5) . . ?
C6A C7 C2 82.2(5) . . ?
C6A C7 C2A 124.6(6) . . ?
C2A C7 S007 110.1(5) . . ?
C2A C7 C6 103.3(5) . . ?
C2A C7 C2 52.7(5) . . ?
C7 C6 H6 120.0 . . ?
C7 C6 C6A 53.7(4) . . ?
C7 C6 C7A 1.8(5) . . ?
C5 C6 C7 120.0 . . ?
C5 C6 H6 120.0 . . ?
C5 C6 C6A 91.9(4) . . ?
C5 C6 C7A 121.0(3) . . ?
C6A C6 H6 123.9 . . ?
C7A C6 H6 118.9 . . ?
C7A C6 C6A 52.8(4) . . ?
C6 C5 H5 120.0 . . ?
C6 C5 C4 120.0 . . ?
C6 C5 C4A 106.5(2) . . ?
C6 C5 C5A 87.5(4) . . ?
C4 C5 H5 120.0 . . ?
C4 C5 C4A 13.7(2) . . ?
C4 C5 C5A 52.0(4) . . ?
C4A C5 H5 133.5 . . ?
C5A C5 H5 131.3 . . ?
C5A C5 C4A 44.1(2) . . ?
C5 C4 H4 120.0 . . ?
C5 C4 C1 120.0 . . ?
C5 C4 C1A 101.9(4) . . ?
C5 C4 C5A 77.7(4) . . ?
C1 C4 H4 120.0 . . ?
C1 C4 C1A 41.9(4) . . ?
C1 C4 C5A 70.8(4) . . ?
C1A C4 H4 122.6 . . ?
C4A C4 C5 136.2(7) . . ?
C4A C4 H4 103.4 . . ?
C4A C4 C1 17.5(7) . . ?
C4A C4 C1A 54.0(8) . . ?
C4A C4 C5A 73.8(9) . . ?
C5A C4 H4 122.8 . . ?
C5A C4 C1A 101.9(4) . . ?
C4 C1 H1 120.0 . . ?
C4 C1 C2A 99.2(3) . . ?
C4 C1 C5A 55.5(4) . . ?
C2 C1 C4 120.0 . . ?
C2 C1 H1 120.0 . . ?
C2 C1 C2A 37.6(4) . . ?
C2 C1 C5A 87.3(4) . . ?
C2A C1 H1 129.2 . . ?
C1A C1 C4 82.5(5) . . ?
C1A C1 H1 108.2 . . ?
C1A C1 C2 79.5(6) . . ?
C1A C1 C2A 42.9(3) . . ?
C1A C1 C5A 120.8(6) . . ?
C4A C1 C4 14.4(6) . . ?
C4A C1 H1 106.4 . . ?
C4A C1 C2 133.4(6) . . ?
C4A C1 C2A 113.2(7) . . ?
C4A C1 C1A 91.3(9) . . ?
C4A C1 C5A 58.5(6) . . ?
C5A C1 H1 127.8 . . ?
C5A C1 C2A 100.2(4) . . ?
C7 C2 H2 120.0 . . ?
C7 C2 C6A 48.0(4) . . ?
C7 C2 C1A 102.2(4) . . ?
C7 C2 C4A 103.5(3) . . ?
C1 C2 C7 120.0 . . ?
C1 C2 H2 120.0 . . ?
C1 C2 C6A 91.7(4) . . ?
C1 C2 C1A 43.0(4) . . ?
C1 C2 C4A 16.6(3) . . ?
C6A C2 H2 129.8 . . ?
C6A C2 C4A 78.0(3) . . ?
C7A C2 C7 6.8(5) . . ?
C7A C2 C1 126.5(4) . . ?
C7A C2 H2 113.4 . . ?
C7A C2 C6A 49.9(4) . . ?
C7A C2 C1A 108.2(6) . . ?
C7A C2 C4A 110.0(5) . . ?
C2A C2 C7 62.8(6) . . ?
C2A C2 C1 98.5(5) . . ?
C2A C2 H2 108.0 . . ?
C2A C2 C6A 103.8(6) . . ?
C2A C2 C7A 65.3(5) . . ?
C2A C2 C1A 56.4(4) . . ?
C2A C2 C4A 92.7(5) . . ?
C1A C2 H2 121.3 . . ?
C1A C2 C6A 108.5(4) . . ?
C1A C2 C4A 43.2(2) . . ?
C4A C2 H2 136.4 . . ?
C7 C6A C6 56.1(4) . . ?
C7 C6A C2 49.9(4) . . ?
C7 C6A H6A 122.5 . . ?
C7 C6A C7A 6.8(5) . . ?
C7 C6A C5A 117.1(4) . . ?
C6 C6A C2 90.7(5) . . ?
C6 C6A H6A 111.2 . . ?
C2 C6A H6A 146.4 . . ?
C7A C6A C6 62.7(5) . . ?
C7A C6A C2 47.7(3) . . ?
C7A C6A H6A 120.0 . . ?
C7A C6A C5A 120.0 . . ?
C5A C6A C6 95.5(4) . . ?
C5A C6A C2 80.8(3) . . ?
C5A C6A H6A 120.0 . . ?
C6 C7A S007 112.2(5) . . ?
C2 C7A S007 134.5(7) . . ?
C2 C7A C6 112.3(5) . . ?
C2 C7A C6A 82.4(4) . . ?
C2 C7A C2A 53.2(5) . . ?
C6A C7A S007 125.9(4) . . ?
C6A C7A C6 64.5(5) . . ?
C2A C7A S007 114.1(4) . . ?
C2A C7A C6 94.6(5) . . ?
C2A C7A C6A 120.0 . . ?
C7 C2A C1 89.8(4) . . ?
C7 C2A C7A 6.9(5) . . ?
C7 C2A H2A 122.9 . . ?
C7 C2A C1A 116.7(4) . . ?
C1 C2A H2A 144.8 . . ?
C2 C2A C7 64.5(5) . . ?
C2 C2A C1 43.9(3) . . ?
C2 C2A C7A 61.5(5) . . ?
C2 C2A H2A 135.5 . . ?
C2 C2A C1A 76.4(5) . . ?
C7A C2A C1 91.0(3) . . ?
C7A C2A H2A 120.0 . . ?
C7A C2A C1A 120.0 . . ?
C1A C2A C1 33.5(3) . . ?
C1A C2A H2A 120.0 . . ?
C4 C1A H1A 119.3 . . ?
C1 C1A C4 55.6(4) . . ?
C1 C1A C2 57.4(4) . . ?
C1 C1A C2A 103.6(5) . . ?
C1 C1A H1A 126.0 . . ?
C1 C1A C4A 34.7(5) . . ?
C2 C1A C4 94.0(5) . . ?
C2 C1A H1A 142.1 . . ?
C2A C1A C4 115.8(3) . . ?
C2A C1A C2 47.2(4) . . ?
C2A C1A H1A 120.0 . . ?
C2A C1A C4A 120.0 . . ?
C4A C1A C4 22.4(4) . . ?
C4A C1A C2 83.7(4) . . ?
C4A C1A H1A 120.0 . . ?
C5 C4A C2 89.9(3) . . ?
C5 C4A H4A 117.0 . . ?
C4 C4A C5 30.2(5) . . ?
C4 C4A C1 148.0(13) . . ?
C4 C4A C2 119.5(8) . . ?
C4 C4A C1A 103.7(10) . . ?
C4 C4A H4A 87.1 . . ?
C4 C4A C5A 79.3(10) . . ?
C1 C4A C5 119.6(7) . . ?
C1 C4A C2 30.1(4) . . ?
C1 C4A C1A 54.1(8) . . ?
C1 C4A H4A 123.0 . . ?
C1 C4A C5A 92.5(8) . . ?
C2 C4A H4A 153.0 . . ?
C1A C4A C5 90.8(4) . . ?
C1A C4A C2 53.1(3) . . ?
C1A C4A H4A 120.0 . . ?
C5A C4A C5 62.1(4) . . ?
C5A C4A C2 73.1(3) . . ?
C5A C4A C1A 120.0 . . ?
C5A C4A H4A 120.0 . . ?
C5 C5A H5A 112.3 . . ?
C4 C5A C5 50.3(3) . . ?
C4 C5A C1 53.7(4) . . ?
C4 C5A H5A 112.3 . . ?
C1 C5A C5 90.3(4) . . ?
C1 C5A H5A 135.4 . . ?
C6A C5A C5 84.3(4) . . ?
C6A C5A C4 120.8(4) . . ?
C6A C5A C1 99.4(3) . . ?
C6A C5A H5A 120.0 . . ?
C4A C5A C5 73.7(4) . . ?
C4A C5A C4 26.9(4) . . ?
C4A C5A C1 29.0(3) . . ?
C4A C5A C6A 120.0 . . ?
C4A C5A H5A 120.0 . . ?
C9 Cl2 C9 52.7(8) . 2_666 ?
Cl2 C9 Cl2 127.3(8) . 2_666 ?
C9 C9 Cl2 73.4(9) 2_666 . ?
C9 C9 Cl2 53.9(8) 2_666 2_666 ?

loop_
_geom_bond_atom_site_label_1
_geom_bond_atom_site_label_2
_geom_bond_distance
_geom_bond_site_symmetry_2
_geom_bond_publ_flag
Pd01 Pd05 3.0397(6) 2_666 ?
Pd01 S006 2.3188(12) . ?
Pd01 S008 2.3146(12) . ?
Pd01 S00C 2.3372(12) . ?
Pd01 S00D 2.3231(12) . ?
Pd02 Pd04 3.0214(6) . ?
Pd02 S006 2.3149(11) . ?
Pd02 S008 2.3266(12) . ?
Pd02 S00B 2.3465(12) . ?
Pd02 S00F 2.3419(13) . ?
Pd03 Pd04 3.0754(7) . ?
Pd03 S007 2.3463(12) . ?
Pd03 S009 2.3353(11) . ?
Pd03 S00A 2.3219(12) . ?
Pd03 S00E 2.3375(12) . ?
Pd04 S007 2.3381(12) . ?
Pd04 S009 2.3411(12) . ?
Pd04 S00B 2.3344(12) . ?
Pd04 S00F 2.3245(13) . ?
Pd05 S00A 2.3004(11) . ?
Pd05 S00C 2.3496(12) 2_666 ?
Pd05 S00D 2.3407(13) 2_666 ?
Pd05 S00E 2.3404(13) . ?
S006 C00R 1.780(5) . ?
S007 C7 1.816(5) . ?
S007 C7A 1.729(5) . ?
S008 C00O 1.776(5) . ?
S009 C00U 1.776(5) . ?
S00A C00P 1.775(5) . ?
S00B C3 1.781(5) . ?
S00C C00T 1.770(5) . ?
S00D C00S 1.768(5) . ?
S00E C013 1.764(4) . ?
S00F C00Y 1.770(5) . ?
C00L H00L 0.9300 . ?
C00L C00S 1.372(8) . ?
C00L C01M 1.408(8) . ?
C00N H00N 0.9300 . ?
C00N C00U 1.374(7) . ?
C00N C017 1.387(7) . ?
C00O C010 1.374(8) . ?
C00O C015 1.391(7) . ?
C00P C011 1.374(8) . ?
C00P C012 1.387(7) . ?
C00R C00Z 1.382(7) . ?
C00R C01F 1.373(8) . ?
C00S C01D 1.391(8) . ?
C00T C00V 1.373(8) . ?
C00T C01J 1.380(7) . ?
C00U C016 1.395(6) . ?
C00V H00V 0.9300 . ?
C00V C01Q 1.402(7) . ?
C00Y C019 1.367(9) . ?
C00Y C01C 1.403(8) . ?
C00Z H00Z 0.9300 . ?
C00Z C01W 1.372(8) . ?
C010 H010 0.9300 . ?
C010 C01G 1.394(7) . ?
C011 H011 0.9300 . ?
C011 C01L 1.387(8) . ?
C012 H012 0.9300 . ?
C012 C01K 1.398(8) . ?
C014 H014 0.9300 . ?
C014 C01R 1.380(8) . ?
C014 C3 1.382(7) . ?
C015 H015 0.9300 . ?
C015 C01E 1.376(7) . ?
C016 H016 0.9300 . ?
C016 C01H 1.390(7) . ?
C017 H017 0.9300 . ?
C017 C01B 1.386(8) . ?
C019 H019 0.9300 . ?
C019 C01Z 1.402(8) . ?
C01A H01A 0.9300 . ?
C01A C01T 1.377(8) . ?
C01A C3 1.390(8) . ?
C01B H01B 0.9300 . ?
C01B C01H 1.342(9) . ?
C01C H01C 0.9300 . ?
C01C C01U 1.366(8) . ?
C01D H01D 0.9300 . ?
C01D C020 1.380(8) . ?
C01E H01E 0.9300 . ?
C01E C01O 1.359(9) . ?
C01F H01F 0.9300 . ?
C01F C01V 1.380(8) . ?
C01G H01G 0.9300 . ?
C01G C01O 1.392(9) . ?
C01H H01H 0.9300 . ?
C01I H01I 0.9300 . ?
C01I C01K 1.357(9) . ?
C01I C01L 1.375(8) . ?
C01J H01J 0.9300 . ?
C01J C023 1.383(9) . ?
C01K H01K 0.9300 . ?
C01L H01L 0.9300 . ?
C01M H01M 0.9300 . ?
C01M C01X 1.396(10) . ?
C01N H01N 0.9300 . ?
C01N C01V 1.371(8) . ?
C01N C01W 1.356(9) . ?
C01O H01O 0.9300 . ?
C01P H01P 0.9300 . ?
C01P C01R 1.370(9) . ?
C01P C01T 1.372(9) . ?
C01Q H01Q 0.9300 . ?
C01Q C022 1.383(9) . ?
C01R H01R 0.9300 . ?
C01S H01S 0.9300 . ?
C01S C01U 1.330(10) . ?
C01S C01Z 1.410(10) . ?
C01T H01T 0.9300 . ?
C01U H01U 0.9300 . ?
C01V H01V 0.9300 . ?
C01W H01W 0.9300 . ?
C01X H01X 0.9300 . ?
C01X C020 1.343(10) . ?
C01Z H01Z 0.9300 . ?
C020 H020 0.9300 . ?
C021 H021 0.9300 . ?
C021 C029 1.3900 . ?
C021 C013 1.3900 . ?
C029 H029 0.9300 . ?
C029 C024 1.3900 . ?
C024 H024 0.9300 . ?
C024 C02B 1.3900 . ?
C02B H02B 0.9300 . ?
C02B C025 1.3900 . ?
C025 H025 0.9300 . ?
C025 C013 1.3900 . ?
C022 H022 0.9300 . ?
C022 C023 1.345(10) . ?
C023 H023 0.9300 . ?
C7 C6 1.3900 . ?
C7 C2 1.3900 . ?
C7 C6A 1.350(12) . ?
C7 C2A 1.370(12) . ?
C6 H6 0.9300 . ?
C6 C5 1.3900 . ?
C6 C6A 1.575(11) . ?
C6 C7A 1.551(12) . ?
C5 H5 0.9300 . ?
C5 C4 1.3900 . ?
C5 C4A 1.917(9) . ?
C5 C5A 1.765(10) . ?
C4 H4 0.9300 . ?
C4 C1 1.3900 . ?
C4 C1A 1.670(11) . ?
C4 C4A 0.655(10) . ?
C4 C5A 1.422(11) . ?
C1 H1 0.9300 . ?
C1 C2 1.3900 . ?
C1 C2A 1.984(9) . ?
C1 C1A 1.126(11) . ?
C1 C4A 0.791(9) . ?
C1 C5A 1.628(10) . ?
C2 H2 0.9300 . ?
C2 C6A 1.801(11) . ?
C2 C7A 1.344(11) . ?
C2 C2A 1.225(11) . ?
C2 C1A 1.622(10) . ?
C2 C4A 2.017(8) . ?
C6A H6A 0.9300 . ?
C6A C7A 1.3900 . ?
C6A C5A 1.3900 . ?
C7A C2A 1.3900 . ?
C2A H2A 0.9300 . ?
C2A C1A 1.3900 . ?
C1A H1A 0.9300 . ?
C1A C4A 1.3900 . ?
C4A H4A 0.9300 . ?
C4A C5A 1.3900 . ?
C5A H5A 0.9300 . ?
Cl2 C9 1.756(13) 2_666 ?
Cl2 C9 1.480(12) . ?
C9 C9 1.46(2) 2_666 ?

loop_
_geom_torsion_atom_site_label_1
_geom_torsion_atom_site_label_2
_geom_torsion_atom_site_label_3
_geom_torsion_atom_site_label_4
_geom_torsion
_geom_torsion_site_symmetry_1
_geom_torsion_site_symmetry_2
_geom_torsion_site_symmetry_3
_geom_torsion_site_symmetry_4
_geom_torsion_publ_flag
Pd01 S006 C00R C00Z -141.0(4) . . . . ?
Pd01 S006 C00R C01F 37.3(5) . . . . ?
Pd01 S008 C00O C010 -20.1(5) . . . . ?
Pd01 S008 C00O C015 159.9(4) . . . . ?
Pd01 S00C C00T C00V -57.5(5) . . . . ?
Pd01 S00C C00T C01J 120.5(4) . . . . ?
Pd01 S00D C00S C00L 48.8(5) . . . . ?
Pd01 S00D C00S C01D -129.4(4) . . . . ?
Pd02 S006 C00R C00Z 118.1(4) . . . . ?
Pd02 S006 C00R C01F -63.6(5) . . . . ?
Pd02 S008 C00O C010 80.7(5) . . . . ?
Pd02 S008 C00O C015 -99.2(4) . . . . ?
Pd02 S00B C3 C014 -125.1(4) . . . . ?
Pd02 S00B C3 C01A 61.2(4) . . . . ?
Pd02 S00F C00Y C019 -45.6(5) . . . . ?
Pd02 S00F C00Y C01C 132.2(4) . . . . ?
Pd03 S007 C7 C6 89.2(4) . . . . ?
Pd03 S007 C7 C2 -96.2(4) . . . . ?
Pd03 S007 C7 C6A 7.3(8) . . . . ?
Pd03 S007 C7 C2A -154.1(5) . . . . ?
Pd03 S007 C7A C6 93.0(6) . . . . ?
Pd03 S007 C7A C2 -99.6(9) . . . . ?
Pd03 S007 C7A C6A 19.2(5) . . . . ?
Pd03 S007 C7A C2A -160.9(3) . . . . ?
Pd03 S009 C00U C00N -45.8(5) . . . . ?
Pd03 S009 C00U C016 133.5(4) . . . . ?
Pd03 S00A C00P C011 -58.1(5) . . . . ?
Pd03 S00A C00P C012 123.3(4) . . . . ?
Pd03 S00E C013 C021 -146.9(3) . . . . ?
Pd03 S00E C013 C025 38.4(4) . . . . ?
Pd04 S007 C7 C6 176.6(3) . . . . ?
Pd04 S007 C7 C2 -8.7(5) . . . . ?
Pd04 S007 C7 C6A 94.7(7) . . . . ?
Pd04 S007 C7 C2A -66.6(6) . . . . ?
Pd04 S007 C7A C6 178.6(5) . . . . ?
Pd04 S007 C7A C2 -14.0(10) . . . . ?
Pd04 S007 C7A C6A 104.8(5) . . . . ?
Pd04 S007 C7A C2A -75.2(4) . . . . ?
Pd04 S009 C00U C00N 41.2(5) . . . . ?
Pd04 S009 C00U C016 -139.5(4) . . . . ?
Pd04 S00B C3 C014 -40.8(4) . . . . ?
Pd04 S00B C3 C01A 145.5(4) . . . . ?
Pd04 S00F C00Y C019 42.0(5) . . . . ?
Pd04 S00F C00Y C01C -140.2(4) . . . . ?
Pd05 S00A C00P C011 44.8(5) . . . . ?
Pd05 S00A C00P C012 -133.8(4) . . . . ?
Pd05 S00C C00T C00V 31.0(5) 2_666 . . . ?
Pd05 S00C C00T C01J -151.0(4) 2_666 . . . ?
Pd05 S00D C00S C00L -40.6(5) 2_666 . . . ?
Pd05 S00D C00S C01D 141.2(4) 2_666 . . . ?
Pd05 S00E C013 C021 112.3(3) . . . . ?
Pd05 S00E C013 C025 -62.4(4) . . . . ?
S006 C00R C00Z C01W 178.5(5) . . . . ?
S006 C00R C01F C01V -177.4(5) . . . . ?
S007 C7 C6 C5 174.9(6) . . . . ?
S007 C7 C6 C6A -117.2(6) . . . . ?
S007 C7 C6 C7A -59(12) . . . . ?
S007 C7 C2 C1 -174.4(6) . . . . ?
S007 C7 C2 C6A 123.9(7) . . . . ?
S007 C7 C2 C7A 20(4) . . . . ?
S007 C7 C2 C2A -90.4(6) . . . . ?
S007 C7 C2 C1A -132.0(6) . . . . ?
S007 C7 C2 C4A -176.4(6) . . . . ?
S007 C7 C6A C6 108.6(7) . . . . ?
S007 C7 C6A C2 -125.5(7) . . . . ?
S007 C7 C6A C7A -57(3) . . . . ?
S007 C7 C6A C5A -173.8(4) . . . . ?
S007 C7 C2A C1 155.2(4) . . . . ?
S007 C7 C2A C2 118.0(5) . . . . ?
S007 C7 C2A C7A 56(3) . . . . ?
S007 C7 C2A C1A 175.9(4) . . . . ?
S007 C7A C2A C7 -117(4) . . . . ?
S007 C7A C2A C1 162.5(6) . . . . ?
S007 C7A C2A C2 128.6(7) . . . . ?
S007 C7A C2A C1A -179.9(6) . . . . ?
S008 C00O C010 C01G -177.9(4) . . . . ?
S008 C00O C015 C01E 177.7(4) . . . . ?
S009 C00U C016 C01H 179.6(4) . . . . ?
S00A C00P C011 C01L 179.6(5) . . . . ?
S00A C00P C012 C01K -179.8(4) . . . . ?
S00C C00T C00V C01Q 177.8(4) . . . . ?
S00C C00T C01J C023 -177.8(5) . . . . ?
S00D C00S C01D C020 177.1(5) . . . . ?
S00F C00Y C019 C01Z 177.4(4) . . . . ?
S00F C00Y C01C C01U -177.9(5) . . . . ?
C00L C00S C01D C020 -1.2(8) . . . . ?
C00L C01M C01X C020 0.2(10) . . . . ?
C00N C00U C016 C01H -1.1(8) . . . . ?
C00N C017 C01B C01H 0.1(9) . . . . ?
C00O C010 C01G C01O -0.6(9) . . . . ?
C00O C015 C01E C01O 0.9(9) . . . . ?
C00P C011 C01L C01I 1.1(9) . . . . ?
C00P C012 C01K C01I -0.8(9) . . . . ?
C00R C00Z C01W C01N -0.5(10) . . . . ?
C00R C01F C01V C01N -1.7(10) . . . . ?
C00S C00L C01M C01X 0.0(8) . . . . ?
C00S C01D C020 C01X 1.4(10) . . . . ?
C00T C00V C01Q C022 -0.5(9) . . . . ?
C00T C01J C023 C022 0.2(11) . . . . ?
C00U C00N C017 C01B 0.4(8) . . . . ?
C00U C016 C01H C01B 1.5(9) . . . . ?
C00V C00T C01J C023 0.3(9) . . . . ?
C00V C01Q C022 C023 1.0(11) . . . . ?
C00Y C019 C01Z C01S -0.8(9) . . . . ?
C00Y C01C C01U C01S 1.4(10) . . . . ?
C00Z C00R C01F C01V 1.0(9) . . . . ?
C010 C00O C015 C01E -2.3(8) . . . . ?
C010 C01G C01O C01E -0.7(10) . . . . ?
C011 C00P C012 C01K 1.6(8) . . . . ?
C012 C00P C011 C01L -1.8(8) . . . . ?
C015 C00O C010 C01G 2.1(8) . . . . ?
C015 C01E C01O C01G 0.6(10) . . . . ?
C017 C00N C00U S009 179.4(4) . . . . ?
C017 C00N C00U C016 0.1(8) . . . . ?
C017 C01B C01H C016 -1.0(10) . . . . ?
C019 C00Y C01C C01U 0.0(9) . . . . ?
C01C C00Y C019 C01Z -0.2(9) . . . . ?
C01F C00R C00Z C01W 0.1(9) . . . . ?
C01J C00T C00V C01Q -0.1(8) . . . . ?
C01K C01I C01L C011 -0.3(9) . . . . ?
C01L C01I C01K C012 0.1(9) . . . . ?
C01M C00L C00S S00D -177.7(4) . . . . ?
C01M C00L C00S C01D 0.5(8) . . . . ?
C01M C01X C020 C01D -0.9(10) . . . . ?
C01Q C022 C023 C01J -0.8(12) . . . . ?
C01R C014 C3 S00B -174.4(5) . . . . ?
C01R C014 C3 C01A -0.7(8) . . . . ?
C01R C01P C01T C01A 1.2(10) . . . . ?
C01T C01A C3 S00B 174.4(5) . . . . ?
C01T C01A C3 C014 0.5(8) . . . . ?
C01T C01P C01R C014 -1.4(10) . . . . ?
C01U C01S C01Z C019 2.3(10) . . . . ?
C01V C01N C01W C00Z -0.2(10) . . . . ?
C01W C01N C01V C01F 1.3(11) . . . . ?
C01Z C01S C01U C01C -2.6(11) . . . . ?
C021 C029 C024 C02B 0.0 . . . . ?
C029 C021 C013 S00E -174.9(4) . . . . ?
C029 C021 C013 C025 0.0 . . . . ?
C029 C024 C02B C025 0.0 . . . . ?
C024 C02B C025 C013 0.0 . . . . ?
C02B C025 C013 S00E 174.6(5) . . . . ?
C02B C025 C013 C021 0.0 . . . . ?
C013 C021 C029 C024 0.0 . . . . ?
C3 C014 C01R C01P 1.2(10) . . . . ?
C3 C01A C01T C01P -0.7(9) . . . . ?
C7 S007 C7A C6 -15(5) . . . . ?
C7 S007 C7A C2 152(6) . . . . ?
C7 S007 C7A C6A -89(5) . . . . ?
C7 S007 C7A C2A 91(5) . . . . ?
C7 C6 C5 C4 0.0 . . . . ?
C7 C6 C5 C4A 2.1(4) . . . . ?
C7 C6 C5 C5A 42.5(3) . . . . ?
C7 C6 C6A C2 -38.3(2) . . . . ?
C7 C6 C6A C7A 1.9(4) . . . . ?
C7 C6 C6A C5A -119.1(4) . . . . ?
C7 C6 C7A S007 119(13) . . . . ?
C7 C6 C7A C2 -52(12) . . . . ?
C7 C6 C7A C6A -121(12) . . . . ?
C7 C6 C7A C2A 0(12) . . . . ?
C7 C2 C6A C6 42.3(3) . . . . ?
C7 C2 C6A C7A -8.6(6) . . . . ?
C7 C2 C6A C5A 137.7(5) . . . . ?
C7 C2 C7A S007 -155(5) . . . . ?
C7 C2 C7A C6 12(4) . . . . ?
C7 C2 C7A C6A 70(5) . . . . ?
C7 C2 C7A C2A -66(5) . . . . ?
C7 C2 C2A C1 -119.4(2) . . . . ?
C7 C2 C2A C7A 7.0(5) . . . . ?
C7 C2 C2A C1A -128.9(3) . . . . ?
C7 C2 C1A C4 -76.9(5) . . . . ?
C7 C2 C1A C1 -121.2(4) . . . . ?
C7 C2 C1A C2A 45.1(5) . . . . ?
C7 C2 C1A C4A -96.9(4) . . . . ?
C7 C6A C7A S007 113(4) . . . . ?
C7 C6A C7A C6 14(3) . . . . ?
C7 C6A C7A C2 -106(4) . . . . ?
C7 C6A C7A C2A -67(4) . . . . ?
C7 C6A C5A C5 -60.5(6) . . . . ?
C7 C6A C5A C4 -24.2(8) . . . . ?
C7 C6A C5A C1 28.9(7) . . . . ?
C7 C6A C5A C4A 7.0(6) . . . . ?
C7 C2A C1A C4 18.0(8) . . . . ?
C7 C2A C1A C1 -40.0(7) . . . . ?
C7 C2A C1A C2 -51.9(5) . . . . ?
C7 C2A C1A C4A -6.9(6) . . . . ?
C6 C7 C2 C1 0.0 . . . . ?
C6 C7 C2 C6A -61.6(4) . . . . ?
C6 C7 C2 C7A -166(5) . . . . ?
C6 C7 C2 C2A 84.0(5) . . . . ?
C6 C7 C2 C1A 42.4(4) . . . . ?
C6 C7 C2 C4A -2.0(4) . . . . ?
C6 C7 C6A C2 125.89(18) . . . . ?
C6 C7 C6A C7A -166(4) . . . . ?
C6 C7 C6A C5A 77.7(6) . . . . ?
C6 C7 C2A C1 -80.6(4) . . . . ?
C6 C7 C2A C2 -117.7(3) . . . . ?
C6 C7 C2A C7A 180(100) . . . . ?
C6 C7 C2A C1A -59.8(7) . . . . ?
C6 C5 C4 C1 0.0 . . . . ?
C6 C5 C4 C1A -40.8(3) . . . . ?
C6 C5 C4 C4A 8.7(15) . . . . ?
C6 C5 C4 C5A 59.0(4) . . . . ?
C6 C5 C5A C4 -132.0(2) . . . . ?
C6 C5 C5A C1 -92.7(4) . . . . ?
C6 C5 C5A C6A 6.7(4) . . . . ?
C6 C5 C5A C4A -116.9(3) . . . . ?
C6 C6A C7A S007 99.8(6) . . . . ?
C6 C6A C7A C2 -119.2(6) . . . . ?
C6 C6A C7A C2A -80.1(4) . . . . ?
C6 C6A C5A C5 -5.9(3) . . . . ?
C6 C6A C5A C4 30.3(6) . . . . ?
C6 C6A C5A C1 83.4(5) . . . . ?
C6 C6A C5A C4A 61.6(4) . . . . ?
C6 C7A C2A C7 0(3) . . . . ?
C6 C7A C2A C1 -80.6(4) . . . . ?
C6 C7A C2A C2 -114.5(6) . . . . ?
C6 C7A C2A C1A -63.1(4) . . . . ?
C5 C6 C6A C7 126.6(3) . . . . ?
C5 C6 C6A C2 88.3(4) . . . . ?
C5 C6 C6A C7A 128.5(4) . . . . ?
C5 C6 C6A C5A 7.5(4) . . . . ?
C5 C6 C7A S007 173.6(4) . . . . ?
C5 C6 C7A C2 3.3(11) . . . . ?
C5 C6 C7A C6A -65.9(6) . . . . ?
C5 C6 C7A C2A 55.2(7) . . . . ?
C5 C4 C1 C2 0.0 . . . . ?
C5 C4 C1 C2A -33.6(4) . . . . ?
C5 C4 C1 C1A -73.3(5) . . . . ?
C5 C4 C1 C4A 160(3) . . . . ?
C5 C4 C1 C5A 62.5(4) . . . . ?
C5 C4 C1A C1 122.1(4) . . . . ?
C5 C4 C1A C2 76.6(5) . . . . ?
C5 C4 C1A C2A 32.9(6) . . . . ?
C5 C4 C1A C4A 139.3(9) . . . . ?
C5 C4 C4A C1 -26(4) . . . . ?
C5 C4 C4A C2 -12(2) . . . . ?
C5 C4 C4A C1A -67.0(15) . . . . ?
C5 C4 C4A C5A 51.5(13) . . . . ?
C5 C4 C5A C1 -128.16(19) . . . . ?
C5 C4 C5A C6A -49.9(5) . . . . ?
C5 C4 C5A C4A -146.3(8) . . . . ?
C5 C4A C5A C4 26.4(6) . . . . ?
C5 C4A C5A C1 -122.5(8) . . . . ?
C5 C4A C5A C6A -73.3(4) . . . . ?
C4 C5 C5A C1 39.3(3) . . . . ?
C4 C5 C5A C6A 138.7(4) . . . . ?
C4 C5 C5A C4A 15.2(4) . . . . ?
C4 C1 C2 C7 0.0 . . . . ?
C4 C1 C2 C6A 40.8(4) . . . . ?
C4 C1 C2 C7A 2.1(7) . . . . ?
C4 C1 C2 C2A -63.4(5) . . . . ?
C4 C1 C2 C1A -74.9(5) . . . . ?
C4 C1 C2 C4A 6.8(12) . . . . ?
C4 C1 C1A C2 122.49(14) . . . . ?
C4 C1 C1A C2A 112.2(4) . . . . ?
C4 C1 C1A C4A -11.5(7) . . . . ?
C4 C1 C4A C5 -15(2) . . . . ?
C4 C1 C4A C2 -24(4) . . . . ?
C4 C1 C4A C1A 52(3) . . . . ?
C4 C1 C4A C5A -74(3) . . . . ?
C4 C1 C5A C5 -37.2(2) . . . . ?
C4 C1 C5A C6A -121.5(5) . . . . ?
C4 C1 C5A C4A 16.9(8) . . . . ?
C4 C1A C4A C5 -27.5(6) . . . . ?
C4 C1A C4A C1 -154.5(15) . . . . ?
C4 C1A C4A C2 -116.9(10) . . . . ?
C4 C1A C4A C5A -85.4(9) . . . . ?
C4 C4A C5A C5 -26.4(6) . . . . ?
C4 C4A C5A C1 -148.9(14) . . . . ?
C4 C4A C5A C6A -99.7(9) . . . . ?
C1 C4 C1A C2 -45.4(3) . . . . ?
C1 C4 C1A C2A -89.2(5) . . . . ?
C1 C4 C1A C4A 17.3(10) . . . . ?
C1 C4 C4A C5 26(4) . . . . ?
C1 C4 C4A C2 14(2) . . . . ?
C1 C4 C4A C1A -41(3) . . . . ?
C1 C4 C4A C5A 77(3) . . . . ?
C1 C4 C5A C5 128.16(19) . . . . ?
C1 C4 C5A C6A 78.3(5) . . . . ?
C1 C4 C5A C4A -18.1(8) . . . . ?
C1 C2 C6A C7 -130.3(3) . . . . ?
C1 C2 C6A C6 -88.1(4) . . . . ?
C1 C2 C6A C7A -138.9(5) . . . . ?
C1 C2 C6A C5A 7.4(4) . . . . ?
C1 C2 C7A S007 -170.9(5) . . . . ?
C1 C2 C7A C6 -3.5(12) . . . . ?
C1 C2 C7A C6A 54.8(7) . . . . ?
C1 C2 C7A C2A -82.1(7) . . . . ?
C1 C2 C2A C7 119.4(2) . . . . ?
C1 C2 C2A C7A 126.4(4) . . . . ?
C1 C2 C2A C1A -9.4(3) . . . . ?
C1 C2 C1A C4 44.2(3) . . . . ?
C1 C2 C1A C2A 166.3(5) . . . . ?
C1 C2 C1A C4A 24.3(4) . . . . ?
C1 C2A C1A C4 58.1(5) . . . . ?
C1 C2A C1A C2 -11.8(4) . . . . ?
C1 C2A C1A C4A 33.1(5) . . . . ?
C1 C1A C4A C5 126.9(9) . . . . ?
C1 C1A C4A C4 154.5(15) . . . . ?
C1 C1A C4A C2 37.6(6) . . . . ?
C1 C1A C4A C5A 69.1(8) . . . . ?
C1 C4A C5A C5 122.5(8) . . . . ?
C1 C4A C5A C4 148.9(14) . . . . ?
C1 C4A C5A C6A 49.2(7) . . . . ?
C2 C7 C6 C5 0.0 . . . . ?
C2 C7 C6 C6A 67.9(4) . . . . ?
C2 C7 C6 C7A 126(13) . . . . ?
C2 C7 C6A C6 -125.89(18) . . . . ?
C2 C7 C6A C7A 69(4) . . . . ?
C2 C7 C6A C5A -48.2(6) . . . . ?
C2 C7 C2A C1 37.12(19) . . . . ?
C2 C7 C2A C7A -62(4) . . . . ?
C2 C7 C2A C1A 57.9(5) . . . . ?
C2 C1 C1A C4 -122.49(14) . . . . ?
C2 C1 C1A C2A -10.3(4) . . . . ?
C2 C1 C1A C4A -134.0(6) . . . . ?
C2 C1 C4A C5 9.9(17) . . . . ?
C2 C1 C4A C4 24(4) . . . . ?
C2 C1 C4A C1A 76.8(11) . . . . ?
C2 C1 C4A C5A -49.2(12) . . . . ?
C2 C1 C5A C5 92.5(4) . . . . ?
C2 C1 C5A C4 129.7(2) . . . . ?
C2 C1 C5A C6A 8.2(4) . . . . ?
C2 C1 C5A C4A 146.6(7) . . . . ?
C2 C6A C7A S007 -140.9(8) . . . . ?
C2 C6A C7A C6 119.2(6) . . . . ?
C2 C6A C7A C2A 39.2(4) . . . . ?
C2 C6A C5A C5 -95.8(4) . . . . ?
C2 C6A C5A C4 -59.5(6) . . . . ?
C2 C6A C5A C1 -6.4(3) . . . . ?
C2 C6A C5A C4A -28.3(3) . . . . ?
C2 C7A C2A C7 114(4) . . . . ?
C2 C7A C2A C1 33.9(3) . . . . ?
C2 C7A C2A C1A 51.4(4) . . . . ?
C2 C2A C1A C4 69.9(6) . . . . ?
C2 C2A C1A C1 11.8(4) . . . . ?
C2 C2A C1A C4A 45.0(5) . . . . ?
C2 C1A C4A C5 89.3(4) . . . . ?
C2 C1A C4A C4 116.9(10) . . . . ?
C2 C1A C4A C1 -37.6(6) . . . . ?
C2 C1A C4A C5A 31.5(4) . . . . ?
C2 C4A C5A C5 99.1(4) . . . . ?
C2 C4A C5A C4 125.5(9) . . . . ?
C2 C4A C5A C1 -23.3(5) . . . . ?
C2 C4A C5A C6A 25.8(3) . . . . ?
C6A C7 C6 C5 -67.9(4) . . . . ?
C6A C7 C6 C7A 58(12) . . . . ?
C6A C7 C2 C1 61.6(4) . . . . ?
C6A C7 C2 C7A -104(5) . . . . ?
C6A C7 C2 C2A 145.6(7) . . . . ?
C6A C7 C2 C1A 104.0(5) . . . . ?
C6A C7 C2 C4A 59.6(5) . . . . ?
C6A C7 C2A C1 -5.7(10) . . . . ?
C6A C7 C2A C2 -42.8(10) . . . . ?
C6A C7 C2A C7A -105(4) . . . . ?
C6A C7 C2A C1A 15.1(13) . . . . ?
C6A C6 C5 C4 -48.4(4) . . . . ?
C6A C6 C5 C4A -46.2(5) . . . . ?
C6A C6 C5 C5A -5.9(3) . . . . ?
C6A C6 C7A S007 -120.5(5) . . . . ?
C6A C6 C7A C2 69.2(7) . . . . ?
C6A C6 C7A C2A 121.15(18) . . . . ?
C6A C2 C7A S007 134.3(9) . . . . ?
C6A C2 C7A C6 -58.3(6) . . . . ?
C6A C2 C7A C2A -136.9(3) . . . . ?
C6A C2 C2A C7 25.6(5) . . . . ?
C6A C2 C2A C1 -93.9(4) . . . . ?
C6A C2 C2A C7A 32.6(3) . . . . ?
C6A C2 C2A C1A -103.3(4) . . . . ?
C6A C2 C1A C4 -27.5(6) . . . . ?
C6A C2 C1A C1 -71.7(6) . . . . ?
C6A C2 C1A C2A 94.6(6) . . . . ?
C6A C2 C1A C4A -47.4(5) . . . . ?
C6A C7A C2A C7 63(3) . . . . ?
C6A C7A C2A C1 -17.5(3) . . . . ?
C6A C7A C2A C2 -51.4(4) . . . . ?
C6A C7A C2A C1A 0.0 . . . . ?
C7A S007 C7 C6 163(5) . . . . ?
C7A S007 C7 C2 -23(5) . . . . ?
C7A S007 C7 C6A 81(5) . . . . ?
C7A S007 C7 C2A -81(5) . . . . ?
C7A C6 C5 C4 -1.7(6) . . . . ?
C7A C6 C5 C4A 0.4(7) . . . . ?
C7A C6 C5 C5A 40.8(6) . . . . ?
C7A C6 C6A C7 -1.9(4) . . . . ?
C7A C6 C6A C2 -40.2(4) . . . . ?
C7A C6 C6A C5A -121.01(19) . . . . ?
C7A C2 C6A C7 8.6(6) . . . . ?
C7A C2 C6A C6 50.9(6) . . . . ?
C7A C2 C6A C5A 146.3(3) . . . . ?
C7A C2 C2A C7 -7.0(5) . . . . ?
C7A C2 C2A C1 -126.4(4) . . . . ?
C7A C2 C2A C1A -135.8(3) . . . . ?
C7A C2 C1A C4 -80.3(7) . . . . ?
C7A C2 C1A C1 -124.5(6) . . . . ?
C7A C2 C1A C2A 41.8(4) . . . . ?
C7A C2 C1A C4A -100.2(6) . . . . ?
C7A C6A C5A C5 -67.5(4) . . . . ?
C7A C6A C5A C4 -31.3(5) . . . . ?
C7A C6A C5A C1 21.8(3) . . . . ?
C7A C6A C5A C4A 0.0 . . . . ?
C7A C2A C1A C4 24.9(4) . . . . ?
C7A C2A C1A C1 -33.1(5) . . . . ?
C7A C2A C1A C2 -45.0(5) . . . . ?
C7A C2A C1A C4A 0.0 . . . . ?
C2A C7 C6 C5 54.4(4) . . . . ?
C2A C7 C6 C6A 122.3(6) . . . . ?
C2A C7 C6 C7A -180(100) . . . . ?
C2A C7 C2 C1 -84.0(5) . . . . ?
C2A C7 C2 C6A -145.6(7) . . . . ?
C2A C7 C2 C7A 110(5) . . . . ?
C2A C7 C2 C1A -41.6(4) . . . . ?
C2A C7 C2 C4A -86.0(5) . . . . ?
C2A C7 C6A C6 -92.8(8) . . . . ?
C2A C7 C6A C2 33.1(8) . . . . ?
C2A C7 C6A C7A 102(4) . . . . ?
C2A C7 C6A C5A -15.1(13) . . . . ?
C2A C1 C2 C7 63.4(5) . . . . ?
C2A C1 C2 C6A 104.2(6) . . . . ?
C2A C1 C2 C7A 65.5(7) . . . . ?
C2A C1 C2 C1A -11.5(4) . . . . ?
C2A C1 C2 C4A 70.3(13) . . . . ?
C2A C1 C1A C4 -112.2(4) . . . . ?
C2A C1 C1A C2 10.3(4) . . . . ?
C2A C1 C1A C4A -123.7(6) . . . . ?
C2A C1 C4A C5 -28.8(13) . . . . ?
C2A C1 C4A C4 -14(4) . . . . ?
C2A C1 C4A C2 -38.7(7) . . . . ?
C2A C1 C4A C1A 38.1(4) . . . . ?
C2A C1 C4A C5A -87.9(7) . . . . ?
C2A C1 C5A C5 57.0(5) . . . . ?
C2A C1 C5A C4 94.2(4) . . . . ?
C2A C1 C5A C6A -27.3(4) . . . . ?
C2A C1 C5A C4A 111.1(8) . . . . ?
C2A C2 C6A C7 -31.1(7) . . . . ?
C2A C2 C6A C6 11.1(7) . . . . ?
C2A C2 C6A C7A -39.7(4) . . . . ?
C2A C2 C6A C5A 106.6(5) . . . . ?
C2A C2 C7A S007 -88.8(10) . . . . ?
C2A C2 C7A C6 78.6(7) . . . . ?
C2A C2 C7A C6A 136.9(3) . . . . ?
C2A C2 C1A C4 -122.1(5) . . . . ?
C2A C2 C1A C1 -166.3(5) . . . . ?
C2A C2 C1A C4A -142.0(3) . . . . ?
C2A C1A C4A C5 57.9(3) . . . . ?
C2A C1A C4A C4 85.4(9) . . . . ?
C2A C1A C4A C1 -69.1(8) . . . . ?
C2A C1A C4A C2 -31.5(4) . . . . ?
C2A C1A C4A C5A 0.0 . . . . ?
C1A C4 C1 C2 73.3(5) . . . . ?
C1A C4 C1 C2A 39.7(3) . . . . ?
C1A C4 C1 C4A -127(3) . . . . ?
C1A C4 C1 C5A 135.8(7) . . . . ?
C1A C4 C4A C5 67.0(15) . . . . ?
C1A C4 C4A C1 41(3) . . . . ?
C1A C4 C4A C2 55.0(6) . . . . ?
C1A C4 C4A C5A 118.5(2) . . . . ?
C1A C4 C5A C5 99.7(4) . . . . ?
C1A C4 C5A C1 -28.4(5) . . . . ?
C1A C4 C5A C6A 49.9(7) . . . . ?
C1A C4 C5A C4A -46.6(6) . . . . ?
C1A C1 C2 C7 74.9(5) . . . . ?
C1A C1 C2 C6A 115.8(6) . . . . ?
C1A C1 C2 C7A 77.0(8) . . . . ?
C1A C1 C2 C2A 11.5(4) . . . . ?
C1A C1 C2 C4A 81.8(13) . . . . ?
C1A C1 C4A C5 -66.9(10) . . . . ?
C1A C1 C4A C4 -52(3) . . . . ?
C1A C1 C4A C2 -76.8(11) . . . . ?
C1A C1 C4A C5A -125.9(4) . . . . ?
C1A C1 C5A C5 16.4(9) . . . . ?
C1A C1 C5A C4 53.6(8) . . . . ?
C1A C1 C5A C6A -67.9(8) . . . . ?
C1A C1 C5A C4A 70.4(8) . . . . ?
C1A C2 C6A C7 -89.9(5) . . . . ?
C1A C2 C6A C6 -47.6(6) . . . . ?
C1A C2 C6A C7A -98.5(6) . . . . ?
C1A C2 C6A C5A 47.8(5) . . . . ?
C1A C2 C7A S007 -126.5(7) . . . . ?
C1A C2 C7A C6 40.9(10) . . . . ?
C1A C2 C7A C6A 99.3(5) . . . . ?
C1A C2 C7A C2A -37.7(4) . . . . ?
C1A C2 C2A C7 128.9(3) . . . . ?
C1A C2 C2A C1 9.4(3) . . . . ?
C1A C2 C2A C7A 135.8(3) . . . . ?
C1A C4A C5A C5 73.3(4) . . . . ?
C1A C4A C5A C4 99.7(9) . . . . ?
C1A C4A C5A C1 -49.2(7) . . . . ?
C1A C4A C5A C6A 0.0 . . . . ?
C4A C5 C4 C1 -8.7(15) . . . . ?
C4A C5 C4 C1A -49.5(14) . . . . ?
C4A C5 C4 C5A 50.3(15) . . . . ?
C4A C5 C5A C4 -15.2(4) . . . . ?
C4A C5 C5A C1 24.2(4) . . . . ?
C4A C5 C5A C6A 123.54(13) . . . . ?
C4A C4 C1 C2 -160(3) . . . . ?
C4A C4 C1 C2A 167(3) . . . . ?
C4A C4 C1 C1A 127(3) . . . . ?
C4A C4 C1 C5A -97(3) . . . . ?
C4A C4 C1A C1 -17.3(10) . . . . ?
C4A C4 C1A C2 -62.7(10) . . . . ?
C4A C4 C1A C2A -106.4(8) . . . . ?
C4A C4 C5A C5 146.3(8) . . . . ?
C4A C4 C5A C1 18.1(8) . . . . ?
C4A C4 C5A C6A 96.4(8) . . . . ?
C4A C1 C2 C7 -6.8(12) . . . . ?
C4A C1 C2 C6A 34.0(13) . . . . ?
C4A C1 C2 C7A -4.7(15) . . . . ?
C4A C1 C2 C2A -70.3(13) . . . . ?
C4A C1 C2 C1A -81.8(13) . . . . ?
C4A C1 C1A C4 11.5(7) . . . . ?
C4A C1 C1A C2 134.0(6) . . . . ?
C4A C1 C1A C2A 123.7(6) . . . . ?
C4A C1 C5A C5 -54.1(8) . . . . ?
C4A C1 C5A C4 -16.9(8) . . . . ?
C4A C1 C5A C6A -138.4(5) . . . . ?
C4A C2 C6A C7 -120.9(4) . . . . ?
C4A C2 C6A C6 -78.7(5) . . . . ?
C4A C2 C6A C7A -129.5(4) . . . . ?
C4A C2 C6A C5A 16.79(18) . . . . ?
C4A C2 C7A S007 -172.3(6) . . . . ?
C4A C2 C7A C6 -5.0(10) . . . . ?
C4A C2 C7A C6A 53.4(5) . . . . ?
C4A C2 C7A C2A -83.5(5) . . . . ?
C4A C2 C2A C7 103.9(3) . . . . ?
C4A C2 C2A C1 -15.6(3) . . . . ?
C4A C2 C2A C7A 110.8(4) . . . . ?
C4A C2 C2A C1A -25.0(2) . . . . ?
C4A C2 C1A C4 19.9(4) . . . . ?
C4A C2 C1A C1 -24.3(4) . . . . ?
C4A C2 C1A C2A 142.0(3) . . . . ?
C5A C5 C4 C1 -59.0(4) . . . . ?
C5A C5 C4 C1A -99.8(4) . . . . ?
C5A C5 C4 C4A -50.3(15) . . . . ?
C5A C4 C1 C2 -62.5(4) . . . . ?
C5A C4 C1 C2A -96.1(5) . . . . ?
C5A C4 C1 C1A -135.8(7) . . . . ?
C5A C4 C1 C4A 97(3) . . . . ?
C5A C4 C1A C1 42.3(7) . . . . ?
C5A C4 C1A C2 -3.1(7) . . . . ?
C5A C4 C1A C2A -46.9(7) . . . . ?
C5A C4 C1A C4A 59.6(7) . . . . ?
C5A C4 C4A C5 -51.5(13) . . . . ?
C5A C4 C4A C1 -77(3) . . . . ?
C5A C4 C4A C2 -63.5(9) . . . . ?
C5A C4 C4A C1A -118.5(2) . . . . ?
C5A C1 C2 C7 -47.1(3) . . . . ?
C5A C1 C2 C6A -6.3(3) . . . . ?
C5A C1 C2 C7A -45.0(8) . . . . ?
C5A C1 C2 C2A -110.5(6) . . . . ?
C5A C1 C2 C1A -122.0(6) . . . . ?
C5A C1 C2 C4A -40.2(11) . . . . ?
C5A C1 C1A C4 -42.0(6) . . . . ?
C5A C1 C1A C2 80.5(6) . . . . ?
C5A C1 C1A C2A 70.2(7) . . . . ?
C5A C1 C1A C4A -53.5(6) . . . . ?
C5A C1 C4A C5 59.1(7) . . . . ?
C5A C1 C4A C4 74(3) . . . . ?
C5A C1 C4A C2 49.2(12) . . . . ?
C5A C1 C4A C1A 125.9(4) . . . . ?
C5A C6A C7A S007 179.9(7) . . . . ?
C5A C6A C7A C6 80.1(4) . . . . ?
C5A C6A C7A C2 -39.2(4) . . . . ?
C5A C6A C7A C2A 0.0 . . . . ?
C9 Cl2 C9 Cl2 -0.004(2) 2_666 . . 2_666 ?

loop_
_platon_squeeze_void_nr
_platon_squeeze_void_average_x
_platon_squeeze_void_average_y
_platon_squeeze_void_average_z
_platon_squeeze_void_volume
_platon_squeeze_void_count_electrons
_platon_squeeze_void_content
1 0.000 0.000 0.000 638 252 ' '
